data_4320195
loop_
_publ_author_name
'Cora E. MacBeth'
'Brian S. Hammes'
'Victor G. Young,'
'A. S. Borovik'

_publ_section_title
;
 Hydrogen-Bonding Cavities about Metal Ions: Synthesis, Structure, and
 Physical Properties for a Series of Monomeric M-OH Complexes Derived from
 Water
;
_journal_name_full 'Inorganic Chemistry'
_journal_page_first 4733
_journal_page_last 4741
_journal_paper_doi 10.1021/ic010250w
_journal_volume 40
_journal_year 2001
_chemical_compound_source 'Prof. A. Borovik - University of Kansas'
_chemical_formula_sum 'C74 H158 Fe2 K4 N22 O16'
_chemical_formula_weight 1880.32
_chemical_name_common 99367a
_chemical_name_systematic
;
  ?
;
_space_group_IT_number 14
_symmetry_cell_setting monoclinic
_symmetry_space_group_name_Hall '-P 2yn'
_symmetry_space_group_name_H-M 'P 1 21/n 1'
_atom_sites_solution_hydrogens geom
_atom_sites_solution_primary direct
_atom_sites_solution_secondary difmap
_audit_creation_method SHELXL
_cell_angle_alpha 90.00
_cell_angle_beta 106.096(2)
_cell_angle_gamma 90.00
_cell_formula_units_Z 4
_cell_length_a 30.663(3)
_cell_length_b 11.4858(11)
_cell_length_c 30.708(3)
_cell_measurement_temperature 173(2)
_cell_volume 10391.1(18)
_computing_structure_refinement 'SHELXL-93 (Sheldrick, 1993)'
_computing_structure_solution 'SHELXS-86 (Sheldrick, 1990)'
_diffrn_ambient_temperature 173(2)
_diffrn_radiation_monochromator graphite
_diffrn_radiation_source 'fine-focus sealed tube'
_diffrn_radiation_type MoK\a
_diffrn_radiation_wavelength 0.71073
_diffrn_reflns_av_R_equivalents 0.0319
_diffrn_reflns_av_sigmaI/netI 0.0277
_diffrn_reflns_limit_h_max 35
_diffrn_reflns_limit_h_min -36
_diffrn_reflns_limit_k_max 13
_diffrn_reflns_limit_k_min 0
_diffrn_reflns_limit_l_max 36
_diffrn_reflns_limit_l_min 0
_diffrn_reflns_number 76532
_diffrn_reflns_theta_max 25.06
_diffrn_reflns_theta_min 0.69
_exptl_absorpt_coefficient_mu 0.504
_exptl_absorpt_correction_T_max 1.000
_exptl_absorpt_correction_T_min 0.778
_exptl_absorpt_correction_type 'SADABS (Sheldrick, 1996)'
_exptl_crystal_colour Colorless
_exptl_crystal_density_diffrn 1.202
_exptl_crystal_description 'Irregular block'
_exptl_crystal_F_000 4048
_exptl_crystal_size_max 0.45
_exptl_crystal_size_mid 0.45
_exptl_crystal_size_min 0.30
_refine_diff_density_max 0.951
_refine_diff_density_min -0.398
_refine_diff_density_rms 0.056
_refine_ls_extinction_method none
_refine_ls_goodness_of_fit_all 1.050
_refine_ls_goodness_of_fit_obs 1.048
_refine_ls_matrix_type full
_refine_ls_number_parameters 1146
_refine_ls_number_reflns 18400
_refine_ls_number_restraints 641
_refine_ls_restrained_S_all 1.105
_refine_ls_restrained_S_obs 1.110
_refine_ls_R_factor_all 0.0629
_refine_ls_R_factor_obs 0.0531
_refine_ls_shift/esd_max 0.005
_refine_ls_shift/esd_mean 0.000
_refine_ls_structure_factor_coef Fsqd
_refine_ls_weighting_details 'w=1/[\s^2^(Fo^2^)+(0.0583P)^2^+11.8562P] where P=(Fo^2^+2Fc^2^)/3'
_refine_ls_weighting_scheme calc
_refine_ls_wR_factor_all 0.1380
_refine_ls_wR_factor_obs 0.1287
_reflns_number_observed 16198
_reflns_number_total 18401
_reflns_observed_criterion >2sigma(I)
_cod_data_source_file ic010250w_1.cif
_cod_data_source_block 99367a
_cod_depositor_comments
;
The following automatic conversions were performed:

'_symmetry_cell_setting' value 'Monoclinic' changed to 'monoclinic'
according to the built-in table from CIF Core dictionary named
'cif_core.dic' version 2.4.1 from 2010-06-29.

Automatic conversion script
Id: cif_fix_values 1646 2011-03-28 12:23:43Z adriana 

The following automatic conversions were performed:

'_refine_ls_weighting_scheme' value 'calc
w=1/[\s^2^(Fo^2^)+(0.0583P)^2^+11.8562P] where P=(Fo^2^+2Fc^2^)/3'
was changed to 'calc'. New tag '_refine_ls_weighting_details' was
created. The value of the new tag was set to
'w=1/[\s^2^(Fo^2^)+(0.0583P)^2^+11.8562P] where P=(Fo^2^+2Fc^2^)/3'.

Automatic conversion script
Id: cif_fix_values 3143 2015-03-26 13:38:13Z robertas 
;
_cod_original_cell_volume 10391.2(17)
_cod_database_code 4320195

loop_
_symmetry_equiv_pos_as_xyz
'x, y, z'
'-x+1/2, y+1/2, -z+1/2'
'-x, -y, -z'
'x-1/2, -y-1/2, z-1/2'

loop_
_atom_site_aniso_label
_atom_site_aniso_U_11
_atom_site_aniso_U_22
_atom_site_aniso_U_33
_atom_site_aniso_U_23
_atom_site_aniso_U_13
_atom_site_aniso_U_12
Fe1A 0.0332(3) 0.0404(4) 0.0323(3) -0.0024(2) 0.0139(2) 0.0018(2)
O1A 0.035(2) 0.074(2) 0.035(2) -0.0006(15) 0.0130(14) 0.0049(15)
N1A 0.037(2) 0.044(2) 0.038(2) 0.001(2) 0.018(2) 0.005(2)
C1A 0.041(3) 0.066(3) 0.054(3) 0.008(2) 0.022(2) 0.011(2)
C2A 0.028(2) 0.074(3) 0.049(3) 0.000(2) 0.014(2) 0.003(2)
N2A 0.034(2) 0.057(2) 0.042(2) 0.002(2) 0.016(2) 0.003(2)
C3A 0.040(3) 0.064(3) 0.037(3) 0.007(2) 0.011(2) 0.009(2)
O2A 0.039(2) 0.081(3) 0.039(2) 0.004(2) 0.0045(15) 0.011(2)
N3A 0.038(3) 0.234(8) 0.037(3) 0.036(3) 0.016(2) 0.022(3)
C4A 0.047(3) 0.172(7) 0.034(3) 0.028(4) 0.019(2) 0.016(4)
C5A 0.129(7) 0.129(7) 0.087(6) 0.013(5) 0.070(6) 0.036(5)
C6A 0.053(4) 0.426(20) 0.068(5) 0.078(8) 0.035(4) 0.025(8)
C7A 0.109(6) 0.130(7) 0.087(5) 0.021(5) 0.062(5) 0.002(5)
C8A 0.050(3) 0.050(3) 0.048(3) 0.001(2) 0.027(2) 0.009(2)
C9A 0.052(3) 0.032(2) 0.049(3) -0.006(2) 0.024(2) 0.008(2)
N4A 0.043(2) 0.031(2) 0.038(2) 0.0007(14) 0.023(2) 0.0067(15)
C10A 0.052(3) 0.030(2) 0.040(2) -0.001(2) 0.018(2) 0.002(2)
O3A 0.067(2) 0.026(2) 0.063(2) -0.0075(14) 0.032(2) -0.0007(14)
N5A 0.046(2) 0.025(2) 0.071(3) -0.006(2) 0.026(2) -0.003(2)
C11A 0.046(3) 0.041(2) 0.074(3) -0.011(2) 0.029(2) -0.010(2)
C12A 0.050(3) 0.071(4) 0.103(5) -0.025(3) 0.024(3) -0.016(3)
C13A 0.049(3) 0.057(3) 0.120(5) -0.024(3) 0.041(3) -0.007(3)
C14A 0.089(4) 0.061(4) 0.096(5) 0.005(3) 0.058(4) -0.015(3)
C15A 0.046(3) 0.050(3) 0.066(3) 0.004(2) 0.029(2) -0.002(2)
C16A 0.049(3) 0.040(2) 0.060(3) -0.002(2) 0.030(2) -0.002(2)
N6A 0.044(2) 0.030(2) 0.060(2) -0.002(2) 0.026(2) 0.000(2)
C17A 0.043(3) 0.033(2) 0.057(3) -0.013(2) 0.017(2) -0.001(2)
O4A 0.056(2) 0.044(2) 0.060(2) 0.007(2) 0.018(2) 0.0089(15)
N7A 0.059(3) 0.034(2) 0.126(4) 0.002(2) 0.054(3) 0.003(2)
C18A 0.051(3) 0.038(3) 0.093(4) 0.003(3) 0.036(3) 0.010(2)
C19A 0.105(5) 0.082(5) 0.113(6) -0.043(4) 0.064(4) -0.004(4)
C20A 0.089(5) 0.059(4) 0.283(12) 0.040(6) 0.123(7) 0.024(4)
C21A 0.066(4) 0.125(6) 0.095(5) 0.023(5) 0.015(4) 0.040(4)
Fe1B 0.0331(3) 0.0319(3) 0.0312(3) 0.0020(2) 0.0131(2) -0.0002(2)
O1B 0.038(2) 0.060(2) 0.035(2) 0.0060(14) 0.0146(14) -0.0014(14)
N1B 0.046(2) 0.038(2) 0.038(2) -0.0014(15) 0.022(2) -0.005(2)
C1B 0.055(3) 0.053(3) 0.032(2) 0.007(2) 0.020(2) 0.003(2)
C2B 0.047(3) 0.055(3) 0.034(3) -0.002(2) 0.010(2) -0.001(2)
N2B 0.039(2) 0.044(2) 0.034(2) 0.0003(15) 0.014(2) -0.0006(15)
C3B 0.041(3) 0.059(3) 0.036(2) 0.007(2) 0.012(2) 0.009(2)
O2B 0.040(2) 0.081(2) 0.039(2) 0.001(2) 0.005(2) 0.006(2)
N3B 0.038(3) 0.161(5) 0.042(3) 0.004(3) 0.009(2) 0.027(3)
C4B 0.045(3) 0.141(6) 0.053(3) 0.015(4) 0.020(3) 0.018(4)
C5B 0.096(6) 0.135(7) 0.129(7) 0.016(6) 0.068(5) 0.042(5)
C6B 0.064(5) 0.168(8) 0.094(6) 0.019(5) 0.031(4) 0.001(5)
C7B 0.060(4) 0.295(13) 0.054(4) 0.005(6) 0.033(3) 0.042(6)
C8B 0.050(3) 0.050(3) 0.039(2) -0.009(2) 0.023(2) -0.006(2)
C9B 0.050(3) 0.034(2) 0.050(3) -0.003(2) 0.021(2) 0.003(2)
N4B 0.051(2) 0.032(2) 0.040(2) 0.002(2) 0.017(2) 0.002(2)
C10B 0.054(3) 0.032(2) 0.045(3) -0.003(2) 0.013(2) -0.003(2)
O3B 0.073(2) 0.037(2) 0.062(2) 0.004(2) 0.016(2) 0.013(2)
N5B 0.093(3) 0.031(2) 0.047(2) 0.010(2) 0.032(2) 0.009(2)
C11B 0.108(5) 0.042(3) 0.049(3) 0.013(2) 0.031(3) 0.004(3)
C12B 0.200(9) 0.062(4) 0.114(6) -0.014(4) 0.096(6) -0.048(5)
C13B 0.132(7) 0.201(11) 0.062(4) 0.041(6) 0.021(4) 0.070(7)
C14B 0.164(7) 0.053(3) 0.060(4) 0.016(3) 0.061(4) 0.008(4)
C15B 0.045(2) 0.049(3) 0.041(2) 0.000(2) 0.027(2) -0.004(2)
C16B 0.050(3) 0.036(2) 0.049(3) -0.002(2) 0.025(2) -0.008(2)
N6B 0.046(2) 0.029(2) 0.037(2) 0.0005(14) 0.021(2) -0.0034(14)
C17B 0.039(2) 0.034(2) 0.042(2) 0.001(2) 0.015(2) 0.003(2)
O4B 0.053(2) 0.035(2) 0.048(2) -0.0067(13) 0.0216(15) -0.0104(14)
N7B 0.069(3) 0.028(2) 0.037(2) 0.0019(14) 0.024(2) 0.000(2)
C18B 0.072(3) 0.038(2) 0.041(2) -0.007(2) 0.028(2) -0.001(2)
C19B 0.127(5) 0.057(3) 0.050(3) -0.006(3) 0.052(3) -0.010(3)
C20B 0.086(4) 0.075(4) 0.049(3) -0.017(3) 0.026(3) -0.016(3)
C21B 0.080(4) 0.060(3) 0.064(3) -0.005(3) 0.040(3) 0.009(3)
K1 0.0388(5) 0.0534(6) 0.0588(7) -0.0010(5) 0.0067(5) 0.0002(4)
K2 0.0648(7) 0.0481(6) 0.0386(5) 0.0017(4) 0.0067(5) 0.0096(5)
K3 0.0354(5) 0.0340(5) 0.0401(5) 0.0013(4) 0.0107(4) -0.0041(4)
K4 0.0458(6) 0.0380(5) 0.0400(5) -0.0037(4) 0.0082(4) 0.0062(4)
O1D 0.109(4) 0.091(4) 0.155(5) 0.007(4) 0.056(4) -0.010(3)
C1D 0.092(5) 0.108(5) 0.097(6) -0.028(4) 0.000(4) 0.017(4)
C2D 0.087(4) 0.097(5) 0.062(4) -0.014(3) 0.012(3) 0.026(4)
N1D 0.114(6) 0.122(5) 0.116(6) -0.005(4) 0.035(4) 0.023(4)
C3D 0.159(9) 0.142(9) 0.181(11) -0.004(7) 0.110(8) 0.044(7)
C4D 0.148(8) 0.111(6) 0.108(7) 0.041(5) 0.024(6) 0.002(6)
O1E 0.171(6) 0.082(3) 0.090(4) 0.016(3) 0.047(3) -0.003(4)
C1E 0.093(5) 0.087(4) 0.079(5) -0.017(4) 0.003(3) 0.027(4)
C2E 0.088(5) 0.101(5) 0.074(4) -0.026(4) 0.014(3) 0.039(4)
N1E 0.096(5) 0.088(4) 0.094(5) -0.023(3) 0.030(3) 0.005(3)
C3E 0.146(8) 0.097(5) 0.109(6) -0.031(5) 0.076(6) 0.006(5)
C4E 0.108(6) 0.089(5) 0.106(6) -0.016(4) 0.031(4) -0.035(4)
O1F 0.061(2) 0.102(3) 0.053(2) -0.001(2) 0.024(2) -0.006(2)
C1F 0.063(4) 0.087(4) 0.061(4) -0.002(3) 0.006(3) -0.003(3)
C2F 0.067(4) 0.068(4) 0.106(5) -0.009(4) 0.021(3) 0.006(3)
N1F 0.062(3) 0.087(4) 0.098(4) 0.012(3) 0.026(3) 0.002(3)
C3F 0.078(4) 0.062(4) 0.115(6) -0.012(4) 0.042(4) 0.003(3)
C4F 0.083(5) 0.096(5) 0.124(6) 0.026(4) 0.066(5) 0.019(4)
O1G 0.072(3) 0.089(3) 0.113(4) -0.012(3) 0.038(3) 0.007(2)
C1G 0.056(7) 0.060(11) 0.122(13) -0.026(7) 0.049(8) -0.008(6)
C2G 0.385(46) 0.152(32) 0.160(29) 0.058(22) 0.172(31) 0.134(26)
N1G 0.061(7) 0.157(19) 0.213(21) -0.094(13) 0.089(10) -0.034(9)
C3G 0.438(45) 0.123(27) 0.351(37) -0.075(18) 0.360(34) -0.079(24)
C4G 0.053(9) 0.427(53) 0.367(48) -0.289(32) -0.016(18) 0.019(20)
O1G' 0.072(3) 0.089(3) 0.113(4) -0.012(3) 0.038(3) 0.007(2)
C1G' 0.071(7) 0.042(7) 0.143(12) -0.039(6) 0.056(7) -0.025(5)
C2G' 0.267(25) 0.116(22) 0.470(48) -0.059(21) 0.310(32) -0.064(18)
N1G' 0.066(8) 0.084(9) 0.179(16) -0.056(7) 0.004(8) 0.028(6)
C3G' 0.207(18) 0.064(13) 0.223(30) 0.052(14) 0.094(19) 0.074(12)
C4G' 0.087(10) 0.188(24) 0.323(39) -0.134(22) -0.032(14) 0.063(12)
O1H 0.053(2) 0.091(3) 0.069(3) 0.004(2) -0.004(2) -0.017(2)
C1H 0.109(6) 0.088(5) 0.081(5) -0.006(4) 0.019(4) -0.015(4)
C2H 0.095(6) 0.103(6) 0.087(5) 0.020(4) -0.018(4) 0.018(4)
N1H 0.109(4) 0.080(4) 0.092(4) -0.031(3) 0.045(3) -0.024(3)
C3H 0.072(4) 0.048(3) 0.070(3) 0.003(2) 0.018(3) -0.005(3)
C4H 0.064(4) 0.099(5) 0.093(5) -0.038(4) 0.018(3) -0.023(3)
O1I 0.064(3) 0.163(5) 0.083(3) -0.025(3) 0.036(2) -0.018(3)
C1I 0.058(8) 0.092(7) 0.032(6) -0.015(6) 0.004(5) -0.017(7)
C2I 0.152(14) 0.101(5) 0.067(8) 0.006(5) 0.010(10) -0.035(6)
N1I 0.088(11) 0.110(7) 0.048(7) 0.019(8) 0.031(6) 0.023(9)
C3I 0.101(14) 0.094(4) 0.062(12) 0.005(5) -0.002(12) 0.005(5)
C4I 0.161(30) 0.149(20) 0.062(14) 0.029(16) 0.070(19) 0.052(19)
O1I' 0.064(3) 0.163(5) 0.083(3) -0.025(3) 0.036(2) -0.018(3)
C1I' 0.051(6) 0.093(7) 0.039(6) 0.001(6) 0.007(4) -0.019(6)
C2I' 0.101(14) 0.094(4) 0.062(12) 0.005(5) -0.002(12) 0.005(5)
N1I' 0.076(7) 0.101(6) 0.040(5) 0.004(6) 0.024(4) -0.002(7)
C3I' 0.152(14) 0.101(5) 0.067(8) 0.006(5) 0.010(10) -0.035(6)
C4I' 0.144(29) 0.191(21) 0.148(31) -0.009(24) 0.111(26) -0.001(22)
O1J' 0.076(3) 0.137(5) 0.074(3) 0.042(3) -0.015(3) -0.033(3)
C1J' 0.099(6) 0.117(6) 0.108(6) 0.010(5) 0.036(5) -0.015(5)
C2J' 0.123(8) 0.201(10) 0.072(5) 0.007(6) -0.014(5) -0.080(7)
N1J' 0.107(5) 0.089(4) 0.115(5) 0.024(3) 0.047(4) 0.029(3)
C3J' 0.092(4) 0.048(3) 0.065(4) 0.002(3) 0.011(3) 0.002(3)
C4J' 0.092(5) 0.128(6) 0.060(4) 0.027(4) 0.011(3) 0.039(5)
O1K' 0.129(4) 0.102(4) 0.074(3) -0.004(3) 0.048(3) 0.014(3)
C1K' 0.142(9) 0.117(8) 0.144(7) -0.022(6) 0.041(6) 0.032(6)
C2K' 0.280(16) 0.143(8) 0.146(9) 0.028(7) 0.149(11) 0.065(9)
N1K' 0.211(11) 0.087(6) 0.200(8) -0.050(5) 0.037(7) 0.016(5)
C3K' 0.364(20) 0.073(6) 0.186(10) -0.049(6) 0.126(12) -0.065(9)
C4K' 0.320(19) 0.144(10) 0.120(7) -0.031(7) 0.022(9) 0.030(11)

loop_
_atom_site_label
_atom_site_type_symbol
_atom_site_fract_x
_atom_site_fract_y
_atom_site_fract_z
_atom_site_U_iso_or_equiv
_atom_site_thermal_displace_type
_atom_site_occupancy
_atom_site_calc_flag
_atom_site_refinement_flags
_atom_site_disorder_group
Fe1A Fe 0.41789(2) -0.23900(7) 0.63310(2) 0.03434(15) Uani 1 d . .
O1A O 0.47337(11) -0.2465(3) 0.60819(11) 0.0474(8) Uani 1 d . .
H1A H 0.4940(7) -0.2855(43) 0.6259(10) 0.071 Uiso 1 calc R .
N1A N 0.35706(12) -0.2311(3) 0.66067(12) 0.0386(8) Uani 1 d . .
C1A C 0.3200(2) -0.1798(5) 0.6245(2) 0.0521(12) Uani 1 d . .
H1AB H 0.3233(2) -0.0940(5) 0.6249(2) 0.063 Uiso 1 calc R .
H1AC H 0.2905(2) -0.1985(5) 0.6301(2) 0.063 Uiso 1 calc R .
C2A C 0.3207(2) -0.2263(5) 0.5784(2) 0.0498(12) Uani 1 d . .
H2AA H 0.3111(2) -0.3089(5) 0.5755(2) 0.060 Uiso 1 calc R .
H2AB H 0.2991(2) -0.1814(5) 0.5542(2) 0.060 Uiso 1 calc R .
N2A N 0.36627(13) -0.2161(3) 0.57318(13) 0.0431(9) Uani 1 d . .
C3A C 0.3673(2) -0.2053(4) 0.5305(2) 0.0470(11) Uani 1 d . .
O2A O 0.33312(11) -0.1976(3) 0.49661(11) 0.0543(9) Uani 1 d . .
N3A N 0.4098(2) -0.1992(7) 0.5246(2) 0.102(2) Uani 1 d . .
H3A H 0.4327(2) -0.2106(7) 0.5488(2) 0.122 Uiso 1 calc R .
C4A C 0.4210(2) -0.1758(8) 0.4821(2) 0.082(2) Uani 1 d . .
C5A C 0.4007(3) -0.2659(8) 0.4460(3) 0.107(3) Uani 1 d . .
H5AA H 0.4146(3) -0.3419(8) 0.4555(3) 0.161 Uiso 1 d R .
H5AB H 0.4064(3) -0.2430(8) 0.4174(3) 0.161 Uiso 1 d R .
H5AC H 0.3678(3) -0.2708(8) 0.4418(3) 0.161 Uiso 1 d R .
C6A C 0.4728(2) -0.1802(13) 0.4934(3) 0.179(6) Uani 1 d . .
H6AA H 0.4831(2) -0.2607(13) 0.5001(3) 0.268 Uiso 1 d R .
H6AB H 0.4860(2) -0.1311(13) 0.5199(3) 0.268 Uiso 1 d R .
H6AC H 0.4825(2) -0.1517(13) 0.4675(3) 0.268 Uiso 1 d R .
C7A C 0.4045(3) -0.0553(7) 0.4648(3) 0.102(2) Uani 1 d . .
H7AA H 0.4172(3) 0.0024(7) 0.4885(3) 0.153 Uiso 1 d R .
H7AB H 0.3713(3) -0.0529(7) 0.4571(3) 0.153 Uiso 1 d R .
H7AC H 0.4144(3) -0.0377(7) 0.4378(3) 0.153 Uiso 1 d R .
C8A C 0.3693(2) -0.1532(4) 0.7009(2) 0.0466(11) Uani 1 d . .
H8AA H 0.3861(2) -0.1983(4) 0.7278(2) 0.056 Uiso 1 calc R .
H8AB H 0.3412(2) -0.1230(4) 0.7068(2) 0.056 Uiso 1 calc R .
C9A C 0.3980(2) -0.0529(4) 0.6937(2) 0.0425(10) Uani 1 d . .
H9AA H 0.3796(2) 0.0007(4) 0.6707(2) 0.051 Uiso 1 calc R .
H9AB H 0.4096(2) -0.0092(4) 0.7224(2) 0.051 Uiso 1 calc R .
N4A N 0.43618(12) -0.0980(3) 0.67854(11) 0.0351(7) Uani 1 d . .
C10A C 0.4725(2) -0.0285(4) 0.68712(14) 0.0395(10) Uani 1 d . .
O3A O 0.47551(12) 0.0719(2) 0.70394(12) 0.0494(8) Uani 1 d . .
N5A N 0.51039(12) -0.0796(3) 0.67743(14) 0.0454(9) Uani 1 d . .
H5A H 0.50997(12) -0.1553(3) 0.67285(14) 0.055 Uiso 1 calc R .
C11A C 0.5503(2) -0.0149(4) 0.6745(2) 0.0510(12) Uani 1 d . .
C12A C 0.5762(2) 0.0345(5) 0.7206(2) 0.074(2) Uani 1 d . .
H12A H 0.5822(2) -0.0279(5) 0.7433(2) 0.111 Uiso 1 d R .
H12B H 0.5581(2) 0.0955(5) 0.7295(2) 0.111 Uiso 1 d R .
H12C H 0.6051(2) 0.0675(5) 0.7186(2) 0.111 Uiso 1 d R .
C13A C 0.5805(2) -0.1031(5) 0.6588(2) 0.072(2) Uani 1 d . .
H13A H 0.5634(2) -0.1374(5) 0.6299(2) 0.107 Uiso 1 d R .
H13B H 0.5898(2) -0.1647(5) 0.6816(2) 0.107 Uiso 1 d R .
H13C H 0.6074(2) -0.0633(5) 0.6550(2) 0.107 Uiso 1 d R .
C14A C 0.5376(2) 0.0835(5) 0.6399(2) 0.076(2) Uani 1 d . .
H14A H 0.5190(2) 0.0525(5) 0.6110(2) 0.113 Uiso 1 d R .
H14B H 0.5653(2) 0.1182(5) 0.6356(2) 0.113 Uiso 1 d R .
H14C H 0.5204(2) 0.1431(5) 0.6510(2) 0.113 Uiso 1 d R .
C15A C 0.3488(2) -0.3503(4) 0.6713(2) 0.0512(12) Uani 1 d . .
H15A H 0.3338(2) -0.3921(4) 0.6429(2) 0.061 Uiso 1 calc R .
H15B H 0.3278(2) -0.3510(4) 0.6907(2) 0.061 Uiso 1 calc R .
C16A C 0.3926(2) -0.4146(4) 0.6958(2) 0.0465(11) Uani 1 d . .
H16A H 0.4026(2) -0.3894(4) 0.7279(2) 0.056 Uiso 1 calc R .
H16B H 0.3868(2) -0.4994(4) 0.6953(2) 0.056 Uiso 1 calc R .
N6A N 0.42818(12) -0.3900(3) 0.67391(13) 0.0424(9) Uani 1 d . .
C17A C 0.46210(15) -0.4669(4) 0.6841(2) 0.0436(11) Uani 1 d . .
O4A O 0.46294(11) -0.5584(3) 0.70583(12) 0.0531(8) Uani 1 d . .
N7A N 0.50078(15) -0.4327(4) 0.6725(2) 0.0673(13) Uani 1 d . .
H7A H 0.50502(15) -0.3577(4) 0.6697(2) 0.081 Uiso 1 calc R .
C18A C 0.5352(2) -0.5127(4) 0.6648(2) 0.0574(13) Uani 1 d . .
C19A C 0.5143(2) -0.5985(6) 0.6293(3) 0.093(2) Uani 1 d . .
H19A H 0.5024(2) -0.5582(6) 0.6002(3) 0.140 Uiso 1 d R .
H19B H 0.4894(2) -0.6384(6) 0.6374(3) 0.140 Uiso 1 d R .
H19C H 0.5371(2) -0.6556(6) 0.6266(3) 0.140 Uiso 1 d R .
C20A C 0.5693(2) -0.4411(6) 0.6494(4) 0.130(4) Uani 1 d . .
H20A H 0.5542(2) -0.4019(6) 0.6208(4) 0.194 Uiso 1 d R .
H20B H 0.5933(2) -0.4920(6) 0.6447(4) 0.194 Uiso 1 d R .
H20C H 0.5827(2) -0.3827(6) 0.6725(4) 0.194 Uiso 1 d R .
C21A C 0.5598(2) -0.5808(7) 0.7079(3) 0.097(2) Uani 1 d . .
H21A H 0.5375(2) -0.6233(7) 0.7192(3) 0.145 Uiso 1 d R .
H21B H 0.5765(2) -0.5263(7) 0.7312(3) 0.145 Uiso 1 d R .
H21C H 0.5812(2) -0.6360(7) 0.7007(3) 0.145 Uiso 1 d R .
Fe1B Fe 0.63369(2) 0.21566(5) 0.91871(2) 0.03123(14) Uani 1 d . .
O1B O 0.60831(11) 0.2078(3) 0.97355(10) 0.0433(7) Uani 1 d . .
H1B H 0.5872(12) 0.1586(34) 0.9687(8) 0.065 Uiso 1 calc R .
N1B N 0.66294(13) 0.2245(3) 0.85911(12) 0.0387(8) Uani 1 d . .
C1B C 0.6279(2) 0.2786(4) 0.82199(15) 0.0452(10) Uani 1 d . .
H1BB H 0.6337(2) 0.2591(4) 0.79271(15) 0.054 Uiso 1 calc R .
H1BC H 0.6295(2) 0.3642(4) 0.82555(15) 0.054 Uiso 1 calc R .
C2B C 0.5805(2) 0.2371(4) 0.8214(2) 0.0452(11) Uani 1 d . .
H2BA H 0.5574(2) 0.2850(4) 0.7999(2) 0.054 Uiso 1 calc R .
H2BB H 0.5764(2) 0.1551(4) 0.8111(2) 0.054 Uiso 1 calc R .
N2B N 0.57444(12) 0.2468(3) 0.86699(12) 0.0380(8) Uani 1 d . .
C3B C 0.5311(2) 0.2615(4) 0.8673(2) 0.0447(11) Uani 1 d . .
O2B O 0.49798(11) 0.2713(3) 0.83313(11) 0.0547(9) Uani 1 d . .
N3B N 0.5246(2) 0.2717(6) 0.9092(2) 0.081(2) Uani 1 d . .
H3B H 0.5480(2) 0.2560(6) 0.9324(2) 0.097 Uiso 1 calc R .
C4B C 0.4825(2) 0.3060(7) 0.9197(2) 0.079(2) Uani 1 d . .
C5B C 0.4692(3) 0.4291(8) 0.9034(3) 0.113(3) Uani 1 d . .
H5BA H 0.4627(3) 0.4320(8) 0.8704(3) 0.169 Uiso 1 d R .
H5BB H 0.4943(3) 0.4823(8) 0.9171(3) 0.169 Uiso 1 d R .
H5BC H 0.4422(3) 0.4525(8) 0.9124(3) 0.169 Uiso 1 d R .
C6B C 0.4439(3) 0.2210(8) 0.8972(3) 0.107(3) Uani 1 d . .
H6BA H 0.4377(3) 0.2257(8) 0.8642(3) 0.161 Uiso 1 d R .
H6BB H 0.4164(3) 0.2419(8) 0.9058(3) 0.161 Uiso 1 d R .
H6BC H 0.4530(3) 0.1415(8) 0.9072(3) 0.161 Uiso 1 d R .
C7B C 0.4928(2) 0.3003(10) 0.9709(2) 0.133(4) Uani 1 d . .
H7BA H 0.5014(2) 0.2205(10) 0.9811(2) 0.200 Uiso 1 d R .
H7BB H 0.4659(2) 0.3234(10) 0.9800(2) 0.200 Uiso 1 d R .
H7BC H 0.5180(2) 0.3532(10) 0.9846(2) 0.200 Uiso 1 d R .
C8B C 0.6718(2) 0.1033(4) 0.84983(15) 0.0443(10) Uani 1 d . .
H8BA H 0.6913(2) 0.1012(4) 0.82901(15) 0.053 Uiso 1 calc R .
H8BB H 0.6428(2) 0.0646(4) 0.83449(15) 0.053 Uiso 1 calc R .
C9B C 0.6948(2) 0.0369(4) 0.8926(2) 0.0435(10) Uani 1 d . .
H9BA H 0.6934(2) -0.0476(4) 0.8861(2) 0.052 Uiso 1 calc R .
H9BB H 0.7271(2) 0.0599(4) 0.9033(2) 0.052 Uiso 1 calc R .
N4B N 0.67234(13) 0.0617(3) 0.92789(12) 0.0401(8) Uani 1 d . .
C10B C 0.6833(2) -0.0127(4) 0.9626(2) 0.0440(10) Uani 1 d . .
O3B O 0.70768(12) -0.1018(3) 0.96490(12) 0.0580(9) Uani 1 d . .
N5B N 0.6697(2) 0.0208(3) 0.99992(13) 0.0548(11) Uani 1 d . .
H5B H 0.6616(2) 0.0940(3) 1.00129(13) 0.066 Uiso 1 calc R .
C11B C 0.6676(2) -0.0553(4) 1.0373(2) 0.065(2) Uani 1 d . .
C12B C 0.6424(3) -0.1655(6) 1.0211(3) 0.115(3) Uani 1 d . .
H12D H 0.6115(3) -0.1469(6) 1.0031(3) 0.172 Uiso 1 d R .
H12E H 0.6412(3) -0.2130(6) 1.0472(3) 0.172 Uiso 1 d R .
H12F H 0.6580(3) -0.2088(6) 1.0024(3) 0.172 Uiso 1 d R .
C13B C 0.7171(3) -0.0844(10) 1.0651(3) 0.133(4) Uani 1 d . .
H13D H 0.7308(3) -0.1375(10) 1.0476(3) 0.199 Uiso 1 d R .
H13E H 0.7167(3) -0.1216(10) 1.0937(3) 0.199 Uiso 1 d R .
H13F H 0.7350(3) -0.0125(10) 1.0715(3) 0.199 Uiso 1 d R .
C14B C 0.6440(3) 0.0126(5) 1.0661(2) 0.087(2) Uani 1 d . .
H14D H 0.6136(3) 0.0350(5) 1.0477(2) 0.130 Uiso 1 d R .
H14E H 0.6616(3) 0.0826(5) 1.0778(2) 0.130 Uiso 1 d R .
H14F H 0.6414(3) -0.0359(5) 1.0915(2) 0.130 Uiso 1 d R .
C15B C 0.70444(15) 0.2963(4) 0.87270(15) 0.0418(10) Uani 1 d . .
H15C H 0.71160(15) 0.3267(4) 0.84531(15) 0.050 Uiso 1 calc R .
H15D H 0.73026(15) 0.2476(4) 0.88956(15) 0.050 Uiso 1 calc R .
C16B C 0.6981(2) 0.3976(4) 0.9024(2) 0.0428(10) Uani 1 d . .
H16C H 0.7275(2) 0.4379(4) 0.9151(2) 0.051 Uiso 1 calc R .
H16D H 0.6763(2) 0.4543(4) 0.8841(2) 0.051 Uiso 1 calc R .
N6B N 0.68121(12) 0.3531(3) 0.93902(11) 0.0356(8) Uani 1 d . .
C17B C 0.68728(14) 0.4255(4) 0.97410(14) 0.0375(9) Uani 1 d . .
O4B O 0.70361(10) 0.5266(2) 0.97664(10) 0.0436(7) Uani 1 d . .
N7B N 0.67619(13) 0.3761(3) 1.01128(12) 0.0429(9) Uani 1 d . .
H7B H 0.67336(13) 0.3000(3) 1.01204(12) 0.051 Uiso 1 calc R .
C18B C 0.6690(2) 0.4447(4) 1.0492(2) 0.0477(11) Uani 1 d . .
C19B C 0.6580(2) 0.3556(5) 1.0813(2) 0.072(2) Uani 1 d . .
H19D H 0.6833(2) 0.3009(5) 1.0914(2) 0.108 Uiso 1 d R .
H19E H 0.6305(2) 0.3128(5) 1.0655(2) 0.108 Uiso 1 d R .
H19F H 0.6529(2) 0.3956(5) 1.1077(2) 0.108 Uiso 1 d R .
C20B C 0.7128(2) 0.5100(5) 1.0740(2) 0.068(2) Uani 1 d . .
H20D H 0.7386(2) 0.4563(5) 1.0802(2) 0.103 Uiso 1 d R .
H20E H 0.7096(2) 0.5414(5) 1.1026(2) 0.103 Uiso 1 d R .
H20F H 0.7179(2) 0.5740(5) 1.0549(2) 0.103 Uiso 1 d R .
C21B C 0.6295(2) 0.5294(5) 1.0329(2) 0.0643(14) Uani 1 d . .
H21D H 0.6020(2) 0.4859(5) 1.0177(2) 0.096 Uiso 1 d R .
H21E H 0.6366(2) 0.5850(5) 1.0116(2) 0.096 Uiso 1 d R .
H21F H 0.6246(2) 0.5715(5) 1.0589(2) 0.096 Uiso 1 d R .
K1 K 0.74093(4) 0.19294(9) 1.00090(4) 0.0517(3) Uani 1 d . .
K2 K 0.49738(4) -0.25324(10) 0.74145(4) 0.0520(3) Uani 1 d . .
K3 K 0.74729(3) -0.29491(8) 0.96011(3) 0.0364(2) Uani 1 d . .
K4 K 0.46099(3) 0.25141(9) 0.74804(3) 0.0420(2) Uani 1 d . .
O1D O 0.2358(2) 0.0827(5) 0.7181(2) 0.114(2) Uani 1 d DU .
C1D C 0.2536(3) 0.1612(8) 0.6987(3) 0.104(2) Uani 1 d DU .
C2D C 0.2914(2) 0.1335(6) 0.6769(2) 0.084(2) Uani 1 d DU .
H2DA H 0.3198(2) 0.1686(6) 0.6949(2) 0.125 Uiso 1 d R .
H2DB H 0.2836(2) 0.1654(6) 0.6461(2) 0.125 Uiso 1 d R .
H2DC H 0.2952(2) 0.0490(6) 0.6757(2) 0.125 Uiso 1 d R .
N1D N 0.2404(3) 0.2633(7) 0.6991(3) 0.117(2) Uani 1 d DU .
C3D C 0.2020(4) 0.2916(9) 0.7175(4) 0.148(4) Uani 1 d DU .
H3DA H 0.1791(4) 0.3340(9) 0.6943(4) 0.222 Uiso 1 d R .
H3DB H 0.2123(4) 0.3401(9) 0.7447(4) 0.222 Uiso 1 d R .
H3DC H 0.1888(4) 0.2193(9) 0.7251(4) 0.222 Uiso 1 d R .
C4D C 0.2620(3) 0.3578(8) 0.6783(3) 0.125(3) Uani 1 d DU .
H4DA H 0.2650(3) 0.4289(8) 0.6966(3) 0.187 Uiso 1 d R .
H4DB H 0.2429(3) 0.3734(8) 0.6476(3) 0.187 Uiso 1 d R .
H4DC H 0.2921(3) 0.3323(8) 0.6771(3) 0.187 Uiso 1 d R .
O1E O 0.7854(2) 0.0464(4) 0.7678(2) 0.112(2) Uani 1 d DU .
C1E C 0.8033(3) 0.1215(6) 0.7475(2) 0.090(2) Uani 1 d DU .
C2E C 0.8283(2) 0.0826(6) 0.7131(2) 0.089(2) Uani 1 d DU .
H2EA H 0.8580(2) 0.1208(6) 0.7200(2) 0.134 Uiso 1 d R .
H2EB H 0.8104(2) 0.1046(6) 0.6825(2) 0.134 Uiso 1 d R .
H2EC H 0.8324(2) -0.0020(6) 0.7147(2) 0.134 Uiso 1 d R .
N1E N 0.7972(2) 0.2279(5) 0.7528(2) 0.092(2) Uani 1 d DU .
C3E C 0.7739(3) 0.2681(7) 0.7856(3) 0.109(3) Uani 1 d DU .
H3EA H 0.7578(3) 0.3406(7) 0.7745(3) 0.164 Uiso 1 d R .
H3EB H 0.7958(3) 0.2819(7) 0.8151(3) 0.164 Uiso 1 d R .
H3EC H 0.7520(3) 0.2087(7) 0.7887(3) 0.164 Uiso 1 d R .
C4E C 0.8165(3) 0.3170(6) 0.7280(3) 0.101(2) Uani 1 d DU .
H4EA H 0.8259(3) 0.3857(6) 0.7472(3) 0.151 Uiso 1 d R .
H4EB H 0.7933(3) 0.3396(6) 0.7002(3) 0.151 Uiso 1 d R .
H4EC H 0.8428(3) 0.2843(6) 0.7200(3) 0.151 Uiso 1 d R .
O1F O 0.75541(14) -0.2992(4) 0.87828(14) 0.0706(11) Uani 1 d DU .
C1F C 0.7836(2) -0.3052(6) 0.8558(2) 0.073(2) Uani 1 d DU .
C2F C 0.7975(2) -0.4209(5) 0.8385(2) 0.081(2) Uani 1 d DU .
H2FA H 0.7784(2) -0.4838(5) 0.8445(2) 0.121 Uiso 1 d R .
H2FB H 0.8294(2) -0.4373(5) 0.8541(2) 0.121 Uiso 1 d R .
H2FC H 0.7937(2) -0.4154(5) 0.8058(2) 0.121 Uiso 1 d R .
N1F N 0.8011(2) -0.2137(5) 0.8452(2) 0.082(2) Uani 1 d DU .
C3F C 0.7934(2) -0.0980(5) 0.8641(3) 0.082(2) Uani 1 d DU .
H3FA H 0.7741(2) -0.0499(5) 0.8401(3) 0.123 Uiso 1 d R .
H3FB H 0.8226(2) -0.0590(5) 0.8766(3) 0.123 Uiso 1 d R .
H3FC H 0.7785(2) -0.1093(5) 0.8882(3) 0.123 Uiso 1 d R .
C4F C 0.8339(3) -0.2132(7) 0.8168(3) 0.094(2) Uani 1 d DU .
H4FA H 0.8650(3) -0.2100(7) 0.8365(3) 0.141 Uiso 1 d R .
H4FB H 0.8280(3) -0.1451(7) 0.7968(3) 0.141 Uiso 1 d R .
H4FC H 0.8298(3) -0.2844(7) 0.7985(3) 0.141 Uiso 1 d R .
O1G O 0.80589(15) 0.1574(4) 0.9606(2) 0.0885(13) Uani 0.45(2) d PDU 1
C1G C 0.8406(4) 0.1007(13) 0.9813(6) 0.075(5) Uani 0.45(2) d PDU 1
C2G C 0.8470(12) 0.0053(30) 1.0169(12) 0.213(18) Uani 0.45(2) d PDU 1
H2GA H 0.8273(12) 0.0176(30) 1.0367(12) 0.319 Uiso 0.45(2) d PR 1
H2GB H 0.8786(12) 0.0209(30) 1.0337(12) 0.319 Uiso 0.45(2) d PR 1
H2GC H 0.8442(12) -0.0755(30) 1.0062(12) 0.319 Uiso 0.45(2) d PR 1
N1G N 0.8791(4) 0.1307(17) 0.9757(7) 0.133(8) Uani 0.45(2) d PDU 1
C3G C 0.8742(14) 0.2267(30) 0.9400(13) 0.254(18) Uani 0.45(2) d PDU 1
H3GA H 0.8921(14) 0.2100(30) 0.9187(13) 0.381 Uiso 0.45(2) d PR 1
H3GB H 0.8809(14) 0.3059(30) 0.9519(13) 0.381 Uiso 0.45(2) d PR 1
H3GC H 0.8418(14) 0.2201(30) 0.9242(13) 0.381 Uiso 0.45(2) d PR 1
C4G C 0.9232(6) 0.0812(37) 0.9970(15) 0.297(23) Uani 0.45(2) d PDU 1
H4GA H 0.9419(6) 0.1517(37) 1.0033(15) 0.446 Uiso 0.45(2) d PR 1
H4GB H 0.9329(6) 0.0328(37) 0.9751(15) 0.446 Uiso 0.45(2) d PR 1
H4GC H 0.9267(6) 0.0373(37) 1.0251(15) 0.446 Uiso 0.45(2) d PR 1
O1G' O 0.80589(15) 0.1574(4) 0.9606(2) 0.0885(13) Uani 0.55(2) d PDU 2
C1G' C 0.8474(4) 0.1506(9) 0.9679(5) 0.080(4) Uani 0.55(2) d PDU 2
C2G' C 0.8791(9) 0.2275(24) 0.9511(13) 0.243(17) Uani 0.55(2) d PDU 2
H2GD H 0.9062(9) 0.1793(24) 0.9541(13) 0.364 Uiso 0.55(2) d PR 2
H2GE H 0.8865(9) 0.2921(24) 0.9728(13) 0.364 Uiso 0.55(2) d PR 2
H2GF H 0.8688(9) 0.2585(24) 0.9202(13) 0.364 Uiso 0.55(2) d PR 2
N1G' N 0.8687(4) 0.0755(11) 0.9980(5) 0.116(6) Uani 0.55(2) d PDU 2
C3G' C 0.8359(8) 0.0001(18) 1.0164(11) 0.158(11) Uani 0.55(2) d PDU 2
H3GD H 0.8344(8) 0.0209(18) 1.0469(11) 0.237 Uiso 0.55(2) d PR 2
H3GE H 0.8446(8) -0.0819(18) 1.0159(11) 0.237 Uiso 0.55(2) d PR 2
H3GF H 0.8061(8) 0.0123(18) 0.9947(11) 0.237 Uiso 0.55(2) d PR 2
C4G' C 0.9170(5) 0.0610(24) 1.0149(12) 0.217(15) Uani 0.55(2) d PDU 2
H4GD H 0.9205(5) -0.0133(24) 1.0312(12) 0.326 Uiso 0.55(2) d PR 2
H4GE H 0.9307(5) 0.1234(24) 1.0360(12) 0.326 Uiso 0.55(2) d PR 2
H4GF H 0.9322(5) 0.0564(24) 0.9907(12) 0.326 Uiso 0.55(2) d PR 2
O1H O 0.80379(14) 0.2346(4) 1.07592(15) 0.0755(12) Uani 1 d DU .
C1H C 0.8443(3) 0.2648(7) 1.0897(3) 0.094(2) Uani 1 d DU .
C2H C 0.8797(3) 0.2069(7) 1.1294(3) 0.104(3) Uani 1 d DU .
H2HA H 0.8885(3) 0.2617(7) 1.1548(3) 0.156 Uiso 1 d R .
H2HB H 0.9065(3) 0.1856(7) 1.1196(3) 0.156 Uiso 1 d R .
H2HC H 0.8666(3) 0.1369(7) 1.1390(3) 0.156 Uiso 1 d R .
N1H N 0.8594(2) 0.3506(5) 1.0743(2) 0.090(2) Uani 1 d DU .
C3H C 0.8254(2) 0.4132(5) 1.0346(2) 0.0637(14) Uani 1 d DU .
H3HA H 0.8247(2) 0.3738(5) 1.0061(2) 0.096 Uiso 1 d R .
H3HB H 0.8349(2) 0.4943(5) 1.0332(2) 0.096 Uiso 1 d R .
H3HC H 0.7951(2) 0.4112(5) 1.0393(2) 0.096 Uiso 1 d R .
C4H C 0.9075(2) 0.3928(6) 1.0861(2) 0.086(2) Uani 1 d DU .
H4HA H 0.9077(2) 0.4778(6) 1.0834(2) 0.129 Uiso 1 d R .
H4HB H 0.9230(2) 0.3580(6) 1.0653(2) 0.129 Uiso 1 d R .
H4HC H 0.9231(2) 0.3702(6) 1.1173(2) 0.129 Uiso 1 d R .
O1I O 0.3814(2) 0.2395(5) 0.7608(2) 0.100(2) Uani 0.455(13) d PDU 3
C1I C 0.3567(4) 0.2156(11) 0.7847(4) 0.062(3) Uani 0.455(13) d PDU 3
C2I C 0.3440(14) 0.1001(16) 0.8019(13) 0.110(5) Uani 0.455(13) d PDU 3
H2IA H 0.3293(14) 0.1107(16) 0.8262(13) 0.166 Uiso 0.455(13) d PR 3
H2IB H 0.3720(14) 0.0552(16) 0.8134(13) 0.166 Uiso 0.455(13) d PR 3
H2IC H 0.3235(14) 0.0582(16) 0.7766(13) 0.166 Uiso 0.455(13) d PR 3
N1I N 0.3383(5) 0.3060(12) 0.7986(5) 0.080(4) Uani 0.455(13) d PDU 3
C3I C 0.3513(13) 0.4235(15) 0.7840(11) 0.090(6) Uani 0.455(13) d PDU 3
H3IA H 0.3366(13) 0.4366(15) 0.7517(11) 0.136 Uiso 0.455(13) d PR 3
H3IB H 0.3843(13) 0.4279(15) 0.7896(11) 0.136 Uiso 0.455(13) d PR 3
H3IC H 0.3413(13) 0.4831(15) 0.8019(11) 0.136 Uiso 0.455(13) d PR 3
C4I C 0.3069(11) 0.2972(29) 0.8262(10) 0.116(11) Uani 0.455(13) d PDU 3
H4IA H 0.2789(11) 0.3411(29) 0.8131(10) 0.174 Uiso 0.455(13) d PR 3
H4IB H 0.3222(11) 0.3284(29) 0.8562(10) 0.174 Uiso 0.455(13) d PR 3
H4IC H 0.2995(11) 0.2150(29) 0.8289(10) 0.174 Uiso 0.455(13) d PR 3
O1I' O 0.3814(2) 0.2395(5) 0.7608(2) 0.100(2) Uani 0.545(13) d PDU 4
C1I' C 0.3588(4) 0.2960(10) 0.7837(3) 0.062(3) Uani 0.545(13) d PDU 4
C2I' C 0.3611(10) 0.4251(12) 0.7949(9) 0.090(6) Uani 0.545(13) d PDU 4
H2ID H 0.3321(10) 0.4604(12) 0.7787(9) 0.136 Uiso 0.545(13) d PR 4
H2IE H 0.3856(10) 0.4610(12) 0.7848(9) 0.136 Uiso 0.545(13) d PR 4
H2IF H 0.3666(10) 0.4376(12) 0.8276(9) 0.136 Uiso 0.545(13) d PR 4
N1I' N 0.3339(4) 0.2381(10) 0.8030(4) 0.071(3) Uani 0.545(13) d PDU 4
C3I' C 0.3336(11) 0.1063(13) 0.7965(11) 0.110(5) Uani 0.545(13) d PDU 4
H3ID H 0.3024(11) 0.0822(13) 0.7814(11) 0.166 Uiso 0.545(13) d PR 4
H3IE H 0.3437(11) 0.0692(13) 0.8263(11) 0.166 Uiso 0.545(13) d PR 4
H3IF H 0.3535(11) 0.0827(13) 0.7780(11) 0.166 Uiso 0.545(13) d PR 4
C4I' C 0.3067(10) 0.2862(27) 0.8314(10) 0.147(14) Uani 0.545(13) d PDU 4
H4ID H 0.3193(10) 0.2676(27) 0.8636(10) 0.221 Uiso 0.545(13) d PR 4
H4IE H 0.2759(10) 0.2546(27) 0.8206(10) 0.221 Uiso 0.545(13) d PR 4
H4IF H 0.3058(10) 0.3709(27) 0.8273(10) 0.221 Uiso 0.545(13) d PR 4
O1J' O 0.5742(2) -0.2708(5) 0.8032(2) 0.103(2) Uani 1 d DU 4
C1J' C 0.5890(3) -0.3008(7) 0.8436(3) 0.107(2) Uani 1 d DU 4
C2J' C 0.6282(3) -0.2389(9) 0.8787(3) 0.140(4) Uani 1 d DU 4
H2JD H 0.6469(3) -0.2969(9) 0.8989(3) 0.210 Uiso 1 d R 4
H2JE H 0.6157(3) -0.1842(9) 0.8965(3) 0.210 Uiso 1 d R 4
H2JF H 0.6470(3) -0.1963(9) 0.8628(3) 0.210 Uiso 1 d R 4
N1J' N 0.5764(2) -0.3872(5) 0.8588(2) 0.100(2) Uani 1 d DU 4
C3J' C 0.5367(2) -0.4543(5) 0.8255(2) 0.071(2) Uani 1 d DU 4
H3JD H 0.5078(2) -0.4181(5) 0.8254(2) 0.106 Uiso 1 d R 4
H3JE H 0.5370(2) -0.5356(5) 0.8352(2) 0.106 Uiso 1 d R 4
H3JF H 0.5406(2) -0.4514(5) 0.7948(2) 0.106 Uiso 1 d R 4
C4J' C 0.5904(2) -0.4306(7) 0.9064(2) 0.095(2) Uani 1 d DU 4
H4JD H 0.5953(2) -0.5149(7) 0.9065(2) 0.143 Uiso 1 d R 4
H4JE H 0.5665(2) -0.4135(7) 0.9211(2) 0.143 Uiso 1 d R 4
H4JF H 0.6186(2) -0.3920(7) 0.9231(2) 0.143 Uiso 1 d R 4
O1K' O 0.4603(2) -0.1970(5) 0.8065(2) 0.098(2) Uani 1 d DU 4
C1K' C 0.4726(4) -0.1724(9) 0.8457(4) 0.134(3) Uani 1 d DU 4
C2K' C 0.4590(5) -0.2432(9) 0.8861(4) 0.172(5) Uani 1 d DU 4
H2KD H 0.4815(5) -0.3045(9) 0.8975(4) 0.258 Uiso 1 d R 4
H2KE H 0.4288(5) -0.2782(9) 0.8752(4) 0.258 Uiso 1 d R 4
H2KF H 0.4593(5) -0.1883(9) 0.9106(4) 0.258 Uiso 1 d R 4
N1K' N 0.4992(4) -0.1097(7) 0.8657(4) 0.170(4) Uani 1 d DU 4
C3K' C 0.5141(5) -0.0282(8) 0.8283(4) 0.198(6) Uani 1 d DU 4
H3KD H 0.5473(5) -0.0258(8) 0.8353(4) 0.296 Uiso 1 d R 4
H3KE H 0.5024(5) 0.0509(8) 0.8294(4) 0.296 Uiso 1 d R 4
H3KF H 0.5014(5) -0.0609(8) 0.7980(4) 0.296 Uiso 1 d R 4
C4K' C 0.5180(5) -0.0727(10) 0.9129(3) 0.202(6) Uani 1 d DU 4
H4KD H 0.5430(5) -0.0178(10) 0.9154(3) 0.303 Uiso 1 d R 4
H4KE H 0.5292(5) -0.1414(10) 0.9316(3) 0.303 Uiso 1 d R 4
H4KF H 0.4941(5) -0.0352(10) 0.9235(3) 0.303 Uiso 1 d R 4

loop_
_atom_type_symbol
_atom_type_description
_atom_type_scat_dispersion_real
_atom_type_scat_dispersion_imag
_atom_type_scat_source
C C 0.0033 0.0016 'International Tables Vol C Tables 4.2.6.8 and 6.1.1.4'
H H 0.0000 0.0000 'International Tables Vol C Tables 4.2.6.8 and 6.1.1.4'
N N 0.0061 0.0033 'International Tables Vol C Tables 4.2.6.8 and 6.1.1.4'
O O 0.0106 0.0060 'International Tables Vol C Tables 4.2.6.8 and 6.1.1.4'
K K 0.2009 0.2494 'International Tables Vol C Tables 4.2.6.8 and 6.1.1.4'
Fe Fe 0.3463 0.8444 'International Tables Vol C Tables 4.2.6.8 and 6.1.1.4'

loop_
_geom_angle_atom_site_label_1
_geom_angle_atom_site_label_2
_geom_angle_atom_site_label_3
_geom_angle
_geom_angle_site_symmetry_1
_geom_angle_site_symmetry_3
_geom_angle_publ_flag
O1A Fe1A N2A 100.46(14) . . ?
O1A Fe1A N4A 100.54(13) . . ?
N2A Fe1A N4A 118.98(14) . . ?
O1A Fe1A N6A 100.59(14) . . ?
N2A Fe1A N6A 125.4(2) . . ?
N4A Fe1A N6A 105.65(14) . . ?
O1A Fe1A N1A 179.81(13) . . ?
N2A Fe1A N1A 79.71(14) . . ?
N4A Fe1A N1A 79.43(13) . . ?
N6A Fe1A N1A 79.25(13) . . ?
O1A Fe1A K2 85.55(9) . . ?
N2A Fe1A K2 172.55(11) . . ?
N4A Fe1A K2 55.01(9) . . ?
N6A Fe1A K2 56.90(11) . . ?
N1A Fe1A K2 94.29(10) . . ?
C15A N1A C1A 113.7(4) . . ?
C15A N1A C8A 113.6(4) . . ?
C1A N1A C8A 110.5(4) . . ?
C15A N1A Fe1A 105.2(3) . . ?
C1A N1A Fe1A 106.2(3) . . ?
C8A N1A Fe1A 107.0(3) . . ?
N1A C1A C2A 110.9(4) . . ?
N2A C2A C1A 109.6(4) . . ?
C3A N2A C2A 113.8(4) . . ?
C3A N2A Fe1A 131.6(3) . . ?
C2A N2A Fe1A 114.3(3) . . ?
O2A C3A N2A 125.5(4) . . ?
O2A C3A N3A 119.6(4) . . ?
N2A C3A N3A 114.8(4) . . ?
C3A O2A K3 151.5(3) . 4 ?
C3A N3A C4A 126.5(4) . . ?
N3A C4A C7A 110.0(6) . . ?
N3A C4A C5A 112.1(7) . . ?
C7A C4A C5A 109.7(6) . . ?
N3A C4A C6A 106.1(5) . . ?
C7A C4A C6A 109.5(8) . . ?
C5A C4A C6A 109.5(7) . . ?
N1A C8A C9A 111.2(3) . . ?
N4A C9A C8A 109.1(3) . . ?
C10A N4A C9A 114.9(3) . . ?
C10A N4A Fe1A 130.1(3) . . ?
C9A N4A Fe1A 113.0(3) . . ?
C10A N4A K2 83.5(2) . . ?
C9A N4A K2 115.5(2) . . ?
Fe1A N4A K2 88.43(11) . . ?
O3A C10A N4A 126.4(4) . . ?
O3A C10A N5A 119.9(4) . . ?
N4A C10A N5A 113.6(4) . . ?
O3A C10A K2 124.9(3) . . ?
N4A C10A K2 70.8(2) . . ?
N5A C10A K2 70.5(2) . . ?
C10A O3A K4 161.5(3) . . ?
C10A N5A C11A 123.9(4) . . ?
C10A N5A K2 82.4(2) . . ?
C11A N5A K2 131.9(3) . . ?
N5A C11A C14A 111.4(4) . . ?
N5A C11A C12A 111.4(4) . . ?
C14A C11A C12A 109.6(5) . . ?
N5A C11A C13A 105.8(4) . . ?
C14A C11A C13A 109.2(5) . . ?
C12A C11A C13A 109.3(4) . . ?
N1A C15A C16A 112.4(4) . . ?
N6A C16A C15A 110.2(4) . . ?
C17A N6A C16A 113.5(4) . . ?
C17A N6A Fe1A 131.4(3) . . ?
C16A N6A Fe1A 115.1(3) . . ?
C17A N6A K2 80.0(2) . . ?
C16A N6A K2 105.1(3) . . ?
Fe1A N6A K2 86.57(11) . . ?
O4A C17A N6A 125.8(4) . . ?
O4A C17A N7A 119.1(4) . . ?
N6A C17A N7A 114.9(4) . . ?
O4A C17A K2 114.9(3) . . ?
N6A C17A K2 74.4(2) . . ?
N7A C17A K2 74.2(3) . . ?
C17A O4A K4 177.3(3) . 1_545 ?
C17A N7A C18A 124.7(4) . . ?
C17A N7A K2 79.2(3) . . ?
C18A N7A K2 135.8(4) . . ?
N7A C18A C19A 110.6(5) . . ?
N7A C18A C20A 107.6(4) . . ?
C19A C18A C20A 109.2(6) . . ?
N7A C18A C21A 112.4(5) . . ?
C19A C18A C21A 107.8(6) . . ?
C20A C18A C21A 109.3(6) . . ?
O1B Fe1B N2B 100.65(13) . . ?
O1B Fe1B N4B 100.45(13) . . ?
N2B Fe1B N4B 125.85(14) . . ?
O1B Fe1B N6B 100.27(13) . . ?
N2B Fe1B N6B 118.58(14) . . ?
N4B Fe1B N6B 105.70(14) . . ?
O1B Fe1B N1B 178.97(14) . . ?
N2B Fe1B N1B 80.36(14) . . ?
N4B Fe1B N1B 79.06(13) . . ?
N6B Fe1B N1B 79.03(13) . . ?
O1B Fe1B K1 84.28(9) . . ?
N2B Fe1B K1 172.58(10) . . ?
N4B Fe1B K1 57.83(10) . . ?
N6B Fe1B K1 54.65(10) . . ?
N1B Fe1B K1 94.69(10) . . ?
C8B N1B C1B 112.8(4) . . ?
C8B N1B C15B 113.2(4) . . ?
C1B N1B C15B 111.8(3) . . ?
C8B N1B Fe1B 104.7(2) . . ?
C1B N1B Fe1B 106.2(3) . . ?
C15B N1B Fe1B 107.6(2) . . ?
N1B C1B C2B 111.5(4) . . ?
N2B C2B C1B 109.7(4) . . ?
C3B N2B C2B 113.8(4) . . ?
C3B N2B Fe1B 132.2(3) . . ?
C2B N2B Fe1B 113.6(3) . . ?
O2B C3B N2B 125.7(4) . . ?
O2B C3B N3B 119.2(4) . . ?
N2B C3B N3B 115.0(4) . . ?
C3B O2B K4 151.6(3) . . ?
C3B N3B C4B 126.8(5) . . ?
N3B C4B C7B 105.8(5) . . ?
N3B C4B C5B 110.4(6) . . ?
C7B C4B C5B 110.0(7) . . ?
N3B C4B C6B 110.0(6) . . ?
C7B C4B C6B 110.6(6) . . ?
C5B C4B C6B 109.9(6) . . ?
N1B C8B C9B 112.2(4) . . ?
N4B C9B C8B 110.1(4) . . ?
C10B N4B C9B 113.6(4) . . ?
C10B N4B Fe1B 130.8(3) . . ?
C9B N4B Fe1B 115.3(3) . . ?
C10B N4B K1 76.0(2) . . ?
C9B N4B K1 105.8(3) . . ?
Fe1B N4B K1 86.01(11) . . ?
O3B C10B N4B 125.5(4) . . ?
O3B C10B N5B 119.5(4) . . ?
N4B C10B N5B 114.7(4) . . ?
O3B C10B K1 110.1(3) . . ?
N4B C10B K1 78.4(2) . . ?
N5B C10B K1 74.6(3) . . ?
C10B O3B K3 171.3(3) . . ?
C10B N5B C11B 125.2(4) . . ?
C10B N5B K1 78.5(3) . . ?
C11B N5B K1 126.1(4) . . ?
N5B C11B C12B 112.2(5) . . ?
N5B C11B C14B 106.6(4) . . ?
C12B C11B C14B 110.2(6) . . ?
N5B C11B C13B 108.2(6) . . ?
C12B C11B C13B 109.6(7) . . ?
C14B C11B C13B 110.0(6) . . ?
N1B C15B C16B 110.7(3) . . ?
N6B C16B C15B 109.0(3) . . ?
C17B N6B C16B 113.9(3) . . ?
C17B N6B Fe1B 129.3(3) . . ?
C16B N6B Fe1B 113.4(3) . . ?
C17B N6B K1 86.8(2) . . ?
C16B N6B K1 115.7(3) . . ?
Fe1B N6B K1 88.74(11) . . ?
O4B C17B N6B 126.2(4) . . ?
O4B C17B N7B 120.4(4) . . ?
N6B C17B N7B 113.3(4) . . ?
O4B C17B K1 126.9(3) . . ?
N6B C17B K1 68.0(2) . . ?
N7B C17B K1 70.6(2) . . ?
C17B O4B K3 160.4(3) . 1_565 ?
C17B N7B C18B 123.6(4) . . ?
C17B N7B K1 83.0(2) . . ?
C18B N7B K1 135.6(3) . . ?
N7B C18B C19B 105.2(4) . . ?
N7B C18B C21B 111.1(4) . . ?
C19B C18B C21B 110.1(4) . . ?
N7B C18B C20B 110.5(4) . . ?
C19B C18B C20B 109.0(5) . . ?
C21B C18B C20B 110.8(4) . . ?
O1H K1 O1G' 88.5(2) . . ?
O1H K1 O1G 88.5(2) . . ?
O1H K1 N6B 129.83(12) . . ?
O1G' K1 N6B 102.18(13) . . ?
O1G K1 N6B 102.18(13) . . ?
O1H K1 N5B 119.86(13) . . ?
O1G' K1 N5B 122.96(14) . . ?
O1G K1 N5B 122.96(14) . . ?
N6B K1 N5B 95.00(11) . . ?
O1H K1 N7B 97.33(13) . . ?
O1G' K1 N7B 140.34(13) . . ?
O1G K1 N7B 140.34(13) . . ?
N6B K1 N7B 45.72(9) . . ?
N5B K1 N7B 87.73(11) . . ?
O1H K1 C10B 134.81(14) . . ?
O1G' K1 C10B 97.66(14) . . ?
O1G K1 C10B 97.66(14) . . ?
N6B K1 C10B 92.66(11) . . ?
N5B K1 C10B 26.89(12) . . ?
N7B K1 C10B 105.20(12) . . ?
O1H K1 N4B 160.20(12) . . ?
O1G' K1 N4B 92.02(13) . . ?
O1G K1 N4B 92.02(13) . . ?
N6B K1 N4B 69.32(10) . . ?
N5B K1 N4B 45.07(10) . . ?
N7B K1 N4B 94.86(10) . . ?
C10B K1 N4B 25.66(11) . . ?
O1H K1 C17B 106.39(13) . . ?
O1G' K1 C17B 114.65(14) . . ?
O1G K1 C17B 114.65(14) . . ?
N6B K1 C17B 25.19(10) . . ?
N5B K1 C17B 103.67(12) . . ?
N7B K1 C17B 26.37(10) . . ?
C10B K1 C17B 111.17(13) . . ?
N4B K1 C17B 91.36(11) . . ?
O1H K1 C1G 74.7(3) . . ?
O1G K1 C1G 18.7(3) . . ?
N6B K1 C1G 120.7(3) . . ?
N5B K1 C1G 119.0(3) . . ?
N7B K1 C1G 152.8(3) . . ?
C10B K1 C1G 98.3(3) . . ?
N4B K1 C1G 100.7(3) . . ?
C17B K1 C1G 130.2(3) . . ?
O1H K1 Fe1B 157.78(11) . . ?
O1G' K1 Fe1B 110.25(12) . . ?
O1G K1 Fe1B 110.25(12) . . ?
N6B K1 Fe1B 36.61(7) . . ?
N5B K1 Fe1B 60.25(8) . . ?
N7B K1 Fe1B 60.67(8) . . ?
C10B K1 Fe1B 56.58(9) . . ?
N4B K1 Fe1B 36.16(7) . . ?
C17B K1 Fe1B 55.59(8) . . ?
C1G K1 Fe1B 126.1(3) . . ?
O1J' K2 O1K' 87.7(2) . . ?
O1J' K2 N4A 145.50(15) . . ?
O1K' K2 N4A 91.07(14) . . ?
O1J' K2 N5A 106.35(14) . . ?
O1K' K2 N5A 120.89(14) . . ?
N4A K2 N5A 46.56(10) . . ?
O1J' K2 N6A 143.0(2) . . ?
O1K' K2 N6A 106.5(2) . . ?
N4A K2 N6A 69.85(10) . . ?
N5A K2 N6A 95.52(11) . . ?
O1J' K2 N7A 105.2(2) . . ?
O1K' K2 N7A 144.6(2) . . ?
N4A K2 N7A 95.51(12) . . ?
N5A K2 N7A 87.48(12) . . ?
N6A K2 N7A 45.31(11) . . ?
O1J' K2 C17A 117.8(2) . . ?
O1K' K2 C17A 118.5(2) . . ?
N4A K2 C17A 92.85(12) . . ?
N5A K2 C17A 104.81(12) . . ?
N6A K2 C17A 25.60(11) . . ?
N7A K2 C17A 26.59(11) . . ?
O1J' K2 C10A 120.33(15) . . ?
O1K' K2 C10A 96.41(14) . . ?
N4A K2 C10A 25.74(11) . . ?
N5A K2 C10A 27.16(11) . . ?
N6A K2 C10A 92.50(11) . . ?
N7A K2 C10A 104.48(13) . . ?
C17A K2 C10A 111.77(13) . . ?
O1J' K2 Fe1A 160.19(14) . . ?
O1K' K2 Fe1A 111.78(13) . . ?
N4A K2 Fe1A 36.55(7) . . ?
N5A K2 Fe1A 61.33(8) . . ?
N6A K2 Fe1A 36.53(7) . . ?
N7A K2 Fe1A 60.97(10) . . ?
C17A K2 Fe1A 56.71(9) . . ?
C10A K2 Fe1A 56.28(9) . . ?
O3B K3 O2A 116.86(12) . 4_656 ?
O3B K3 O4B 113.50(12) . 1_545 ?
O2A K3 O4B 114.49(11) 4_656 1_545 ?
O3B K3 O1F 104.32(13) . . ?
O2A K3 O1F 93.46(12) 4_656 . ?
O4B K3 O1F 111.76(12) 1_545 . ?
O4A K4 O2B 112.15(12) 1_565 . ?
O4A K4 O3A 112.80(11) 1_565 . ?
O2B K4 O3A 121.19(12) . . ?
O4A K4 O1I 106.2(2) 1_565 . ?
O2B K4 O1I 91.15(14) . . ?
O3A K4 O1I 110.27(15) . . ?
O4A K4 O1I' 106.2(2) 1_565 . ?
O2B K4 O1I' 91.15(14) . . ?
O3A K4 O1I' 110.27(15) . . ?
N1D C1D O1D 118.7(8) . . ?
N1D C1D C2D 119.3(8) . . ?
O1D C1D C2D 121.9(7) . . ?
C1D N1D C3D 120.4(8) . . ?
C1D N1D C4D 119.8(8) . . ?
C3D N1D C4D 119.7(7) . . ?
N1E C1E O1E 119.8(7) . . ?
N1E C1E C2E 119.6(7) . . ?
O1E C1E C2E 120.4(6) . . ?
C1E N1E C3E 121.1(7) . . ?
C1E N1E C4E 120.5(6) . . ?
C3E N1E C4E 118.3(6) . . ?
C1F O1F K3 143.5(4) . . ?
O1F C1F N1F 120.3(6) . . ?
O1F C1F C2F 122.7(6) . . ?
N1F C1F C2F 117.0(6) . . ?
C1F N1F C3F 121.1(6) . . ?
C1F N1F C4F 123.5(6) . . ?
C3F N1F C4F 115.2(5) . . ?
C1G O1G K1 118.9(7) . . ?
O1G C1G N1G 118.2(14) . . ?
O1G C1G C2G 131.1(15) . . ?
N1G C1G C2G 110.4(15) . . ?
O1G C1G K1 42.4(5) . . ?
N1G C1G K1 146.4(12) . . ?
C2G C1G K1 92.3(13) . . ?
C1G N1G C4G 127.8(19) . . ?
C1G N1G C3G 112.2(15) . . ?
C4G N1G C3G 119.9(16) . . ?
C1G' O1G' K1 142.7(7) . . ?
O1G' C1G' N1G' 117.6(11) . . ?
O1G' C1G' C2G' 129.2(14) . . ?
N1G' C1G' C2G' 112.8(14) . . ?
C1G' N1G' C4G' 126.7(16) . . ?
C1G' N1G' C3G' 112.4(11) . . ?
C4G' N1G' C3G' 120.8(15) . . ?
C1H O1H K1 140.8(5) . . ?
N1H C1H O1H 122.3(7) . . ?
N1H C1H C2H 113.1(7) . . ?
O1H C1H C2H 124.5(7) . . ?
C1H N1H C4H 127.7(7) . . ?
C1H N1H C3H 115.6(6) . . ?
C4H N1H C3H 116.3(5) . . ?
C1I O1I K4 150.6(7) . . ?
O1I C1I N1I 114.3(11) . . ?
O1I C1I C2I 131.9(15) . . ?
N1I C1I C2I 113.8(14) . . ?
C1I N1I C4I 123.4(15) . . ?
C1I N1I C3I 116.0(14) . . ?
C4I N1I C3I 120.6(15) . . ?
C1I' O1I' K4 136.8(5) . . ?
N1I' C1I' O1I' 118.2(10) . . ?
N1I' C1I' C2I' 113.6(13) . . ?
O1I' C1I' C2I' 127.9(12) . . ?
C1I' N1I' C4I' 126.2(15) . . ?
C1I' N1I' C3I' 115.9(12) . . ?
C4I' N1I' C3I' 117.9(13) . . ?
C1J' O1J' K2 139.3(5) . . ?
N1J' C1J' O1J' 122.9(8) . . ?
N1J' C1J' C2J' 112.5(8) . . ?
O1J' C1J' C2J' 124.4(7) . . ?
C1J' N1J' C4J' 128.1(8) . . ?
C1J' N1J' C3J' 115.5(7) . . ?
C4J' N1J' C3J' 116.0(6) . . ?
C1K' O1K' K2 137.7(6) . . ?
N1K' C1K' O1K' 132.7(12) . . ?
N1K' C1K' C2K' 101.6(10) . . ?
O1K' C1K' C2K' 125.0(10) . . ?
C1K' N1K' C4K' 138.3(12) . . ?
C1K' N1K' C3K' 106.3(10) . . ?
C4K' N1K' C3K' 114.7(9) . . ?

loop_
_geom_bond_atom_site_label_1
_geom_bond_atom_site_label_2
_geom_bond_distance
_geom_bond_site_symmetry_2
_geom_bond_publ_flag
Fe1A O1A 2.051(3) . ?
Fe1A N2A 2.084(4) . ?
Fe1A N4A 2.110(3) . ?
Fe1A N6A 2.112(4) . ?
Fe1A N1A 2.254(3) . ?
Fe1A K2 3.5413(12) . ?
N1A C15A 1.447(6) . ?
N1A C1A 1.473(6) . ?
N1A C8A 1.487(6) . ?
C1A C2A 1.519(7) . ?
C2A N2A 1.456(6) . ?
N2A C3A 1.326(6) . ?
C3A O2A 1.258(6) . ?
C3A N3A 1.365(7) . ?
O2A K3 2.560(3) 4 ?
N3A C4A 1.464(6) . ?
C4A C7A 1.517(11) . ?
C4A C5A 1.519(11) . ?
C4A C6A 1.530(9) . ?
C8A C9A 1.504(6) . ?
C9A N4A 1.469(5) . ?
N4A C10A 1.335(6) . ?
N4A K2 2.902(3) . ?
C10A O3A 1.256(5) . ?
C10A N5A 1.407(5) . ?
C10A K2 3.054(4) . ?
O3A K4 2.573(3) . ?
N5A C11A 1.455(6) . ?
N5A K2 2.904(4) . ?
C11A C14A 1.526(8) . ?
C11A C12A 1.527(8) . ?
C11A C13A 1.537(7) . ?
C15A C16A 1.535(7) . ?
C16A N6A 1.460(5) . ?
N6A C17A 1.334(6) . ?
N6A K2 2.972(4) . ?
C17A O4A 1.242(6) . ?
C17A N7A 1.385(6) . ?
C17A K2 3.039(4) . ?
O4A K4 2.549(3) 1_545 ?
N7A C18A 1.469(6) . ?
N7A K2 2.976(5) . ?
C18A C19A 1.478(8) . ?
C18A C20A 1.507(8) . ?
C18A C21A 1.542(8) . ?
Fe1B O1B 2.044(3) . ?
Fe1B N2B 2.086(4) . ?
Fe1B N4B 2.104(4) . ?
Fe1B N6B 2.121(3) . ?
Fe1B N1B 2.253(3) . ?
Fe1B K1 3.5566(12) . ?
N1B C8B 1.461(6) . ?
N1B C1B 1.470(6) . ?
N1B C15B 1.476(6) . ?
C1B C2B 1.525(7) . ?
C2B N2B 1.467(6) . ?
N2B C3B 1.342(6) . ?
C3B O2B 1.246(6) . ?
C3B N3B 1.362(6) . ?
O2B K4 2.554(3) . ?
N3B C4B 1.469(7) . ?
C4B C7B 1.516(9) . ?
C4B C5B 1.516(11) . ?
C4B C6B 1.542(11) . ?
C8B C9B 1.514(6) . ?
C9B N4B 1.464(6) . ?
N4B C10B 1.334(6) . ?
N4B K1 3.018(4) . ?
C10B O3B 1.257(5) . ?
C10B N5B 1.380(6) . ?
C10B K1 2.989(4) . ?
O3B K3 2.553(3) . ?
N5B C11B 1.457(6) . ?
N5B K1 2.941(4) . ?
C11B C12B 1.494(9) . ?
C11B C14B 1.507(8) . ?
C11B C13B 1.559(10) . ?
C15B C16B 1.525(6) . ?
C16B N6B 1.454(5) . ?
N6B C17B 1.332(5) . ?
N6B K1 2.902(4) . ?
C17B O4B 1.258(5) . ?
C17B N7B 1.399(5) . ?
C17B K1 3.126(4) . ?
O4B K3 2.575(3) 1_565 ?
N7B C18B 1.473(5) . ?
N7B K1 2.970(4) . ?
C18B C19B 1.523(7) . ?
C18B C21B 1.525(7) . ?
C18B C20B 1.542(7) . ?
K1 O1H 2.606(4) . ?
K1 O1G' 2.652(4) . ?
K1 O1G 2.652(4) . ?
K1 C1G 3.443(12) . ?
K2 O1J' 2.589(5) . ?
K2 O1K' 2.639(5) . ?
K3 O2A 2.560(3) 4_656 ?
K3 O4B 2.575(3) 1_545 ?
K3 O1F 2.593(4) . ?
K4 O4A 2.549(3) 1_565 ?
K4 O1I 2.581(5) . ?
K4 O1I' 2.581(5) . ?
O1D C1D 1.281(9) . ?
C1D N1D 1.241(9) . ?
C1D C2D 1.526(9) . ?
N1D C3D 1.476(10) . ?
N1D C4D 1.502(10) . ?
O1E C1E 1.272(8) . ?
C1E N1E 1.254(8) . ?
C1E C2E 1.535(8) . ?
N1E C3E 1.460(8) . ?
N1E C4E 1.494(8) . ?
O1F C1F 1.250(7) . ?
C1F N1F 1.262(7) . ?
C1F C2F 1.534(8) . ?
N1F C3F 1.495(8) . ?
N1F C4F 1.503(8) . ?
O1G C1G 1.261(13) . ?
C1G N1G 1.285(15) . ?
C1G C2G 1.52(2) . ?
N1G C4G 1.45(2) . ?
N1G C3G 1.53(2) . ?
O1G' C1G' 1.232(11) . ?
C1G' N1G' 1.300(14) . ?
C1G' C2G' 1.51(2) . ?
N1G' C4G' 1.437(15) . ?
N1G' C3G' 1.55(2) . ?
O1H C1H 1.246(8) . ?
C1H N1H 1.236(8) . ?
C1H C2H 1.538(9) . ?
N1H C4H 1.499(7) . ?
N1H C3H 1.544(8) . ?
O1I C1I 1.222(11) . ?
C1I N1I 1.310(14) . ?
C1I C2I 1.52(2) . ?
N1I C4I 1.45(2) . ?
N1I C3I 1.51(2) . ?
O1I' C1I' 1.292(11) . ?
C1I' N1I' 1.276(12) . ?
C1I' C2I' 1.52(2) . ?
N1I' C4I' 1.469(15) . ?
N1I' C3I' 1.53(2) . ?
O1J' C1J' 1.247(9) . ?
C1J' N1J' 1.205(8) . ?
C1J' C2J' 1.546(10) . ?
N1J' C4J' 1.492(8) . ?
N1J' C3J' 1.558(8) . ?
O1K' C1K' 1.190(10) . ?
C1K' N1K' 1.134(11) . ?
C1K' C2K' 1.633(12) . ?
N1K' C4K' 1.467(11) . ?
N1K' C3K' 1.640(12) . ?

loop_
_geom_torsion_atom_site_label_1
_geom_torsion_atom_site_label_2
_geom_torsion_atom_site_label_3
_geom_torsion_atom_site_label_4
_geom_torsion
_geom_torsion_site_symmetry_1
_geom_torsion_site_symmetry_2
_geom_torsion_site_symmetry_3
_geom_torsion_site_symmetry_4
_geom_torsion_publ_flag
O1A Fe1A N1A C15A -53.0(479) . . . . ?
N2A Fe1A N1A C15A 103.9(3) . . . . ?
N4A Fe1A N1A C15A -133.8(3) . . . . ?
N6A Fe1A N1A C15A -25.4(3) . . . . ?
K2 Fe1A N1A C15A -80.6(3) . . . . ?
O1A Fe1A N1A C1A -173.8(1000) . . . . ?
N2A Fe1A N1A C1A -16.9(3) . . . . ?
N4A Fe1A N1A C1A 105.4(3) . . . . ?
N6A Fe1A N1A C1A -146.3(3) . . . . ?
K2 Fe1A N1A C1A 158.6(3) . . . . ?
O1A Fe1A N1A C8A 68.2(500) . . . . ?
N2A Fe1A N1A C8A -135.0(3) . . . . ?
N4A Fe1A N1A C8A -12.6(3) . . . . ?
N6A Fe1A N1A C8A 95.7(3) . . . . ?
K2 Fe1A N1A C8A 40.6(3) . . . . ?
C15A N1A C1A C2A -75.4(5) . . . . ?
C8A N1A C1A C2A 155.5(4) . . . . ?
Fe1A N1A C1A C2A 39.8(5) . . . . ?
N1A C1A C2A N2A -49.8(6) . . . . ?
C1A C2A N2A C3A -152.4(4) . . . . ?
C1A C2A N2A Fe1A 33.8(5) . . . . ?
O1A Fe1A N2A C3A -1.9(5) . . . . ?
N4A Fe1A N2A C3A 106.4(4) . . . . ?
N6A Fe1A N2A C3A -113.0(4) . . . . ?
N1A Fe1A N2A C3A 178.1(5) . . . . ?
K2 Fe1A N2A C3A 141.4(7) . . . . ?
O1A Fe1A N2A C2A 170.5(3) . . . . ?
N4A Fe1A N2A C2A -81.2(3) . . . . ?
N6A Fe1A N2A C2A 59.4(4) . . . . ?
N1A Fe1A N2A C2A -9.4(3) . . . . ?
K2 Fe1A N2A C2A -46.2(10) . . . . ?
C2A N2A C3A O2A 3.8(7) . . . . ?
Fe1A N2A C3A O2A 176.2(4) . . . . ?
C2A N2A C3A N3A -178.1(5) . . . . ?
Fe1A N2A C3A N3A -5.6(7) . . . . ?
N2A C3A O2A K3 -7.8(11) . . . 4 ?
N3A C3A O2A K3 174.1(6) . . . 4 ?
O2A C3A N3A C4A 4.8(11) . . . . ?
N2A C3A N3A C4A -173.5(7) . . . . ?
C3A N3A C4A C7A 62.6(10) . . . . ?
C3A N3A C4A C5A -59.8(10) . . . . ?
C3A N3A C4A C6A -179.1(9) . . . . ?
C15A N1A C8A C9A 152.9(4) . . . . ?
C1A N1A C8A C9A -77.9(5) . . . . ?
Fe1A N1A C8A C9A 37.2(4) . . . . ?
N1A C8A C9A N4A -50.9(5) . . . . ?
C8A C9A N4A C10A -155.8(4) . . . . ?
C8A C9A N4A Fe1A 38.6(4) . . . . ?
C8A C9A N4A K2 -61.1(4) . . . . ?
O1A Fe1A N4A C10A 3.2(4) . . . . ?
N2A Fe1A N4A C10A -105.1(4) . . . . ?
N6A Fe1A N4A C10A 107.5(4) . . . . ?
N1A Fe1A N4A C10A -177.0(4) . . . . ?
K2 Fe1A N4A C10A 80.1(4) . . . . ?
O1A Fe1A N4A C9A 166.0(3) . . . . ?
N2A Fe1A N4A C9A 57.7(3) . . . . ?
N6A Fe1A N4A C9A -89.8(3) . . . . ?
N1A Fe1A N4A C9A -14.2(3) . . . . ?
K2 Fe1A N4A C9A -117.1(3) . . . . ?
O1A Fe1A N4A K2 -76.90(12) . . . . ?
N2A Fe1A N4A K2 174.79(12) . . . . ?
N6A Fe1A N4A K2 27.35(13) . . . . ?
N1A Fe1A N4A K2 102.91(12) . . . . ?
K2 Fe1A N4A K2 0.0 . . . . ?
C9A N4A C10A O3A -4.7(6) . . . . ?
Fe1A N4A C10A O3A 157.9(3) . . . . ?
K2 N4A C10A O3A -119.7(4) . . . . ?
C9A N4A C10A N5A 172.5(4) . . . . ?
Fe1A N4A C10A N5A -25.0(5) . . . . ?
K2 N4A C10A N5A 57.4(3) . . . . ?
C9A N4A C10A K2 115.1(3) . . . . ?
Fe1A N4A C10A K2 -82.4(3) . . . . ?
K2 N4A C10A K2 0.0 . . . . ?
N4A C10A O3A K4 23.2(13) . . . . ?
N5A C10A O3A K4 -153.8(8) . . . . ?
K2 C10A O3A K4 -67.7(11) . . . . ?
O3A C10A N5A C11A -16.4(7) . . . . ?
N4A C10A N5A C11A 166.2(4) . . . . ?
K2 C10A N5A C11A -136.2(4) . . . . ?
O3A C10A N5A K2 119.8(4) . . . . ?
N4A C10A N5A K2 -57.6(3) . . . . ?
K2 C10A N5A K2 0.000(1) . . . . ?
C10A N5A C11A C14A -56.0(6) . . . . ?
K2 N5A C11A C14A -168.8(3) . . . . ?
C10A N5A C11A C12A 66.8(6) . . . . ?
K2 N5A C11A C12A -46.1(5) . . . . ?
C10A N5A C11A C13A -174.6(4) . . . . ?
K2 N5A C11A C13A 72.6(5) . . . . ?
C1A N1A C15A C16A 160.1(4) . . . . ?
C8A N1A C15A C16A -72.4(5) . . . . ?
Fe1A N1A C15A C16A 44.3(4) . . . . ?
N1A C15A C16A N6A -44.4(5) . . . . ?
C15A C16A N6A C17A -161.3(4) . . . . ?
C15A C16A N6A Fe1A 19.8(5) . . . . ?
C15A C16A N6A K2 113.2(3) . . . . ?
O1A Fe1A N6A C17A 4.0(4) . . . . ?
N2A Fe1A N6A C17A 115.1(4) . . . . ?
N4A Fe1A N6A C17A -100.2(4) . . . . ?
N1A Fe1A N6A C17A -175.9(4) . . . . ?
K2 Fe1A N6A C17A -73.5(4) . . . . ?
O1A Fe1A N6A C16A -177.4(3) . . . . ?
N2A Fe1A N6A C16A -66.3(4) . . . . ?
N4A Fe1A N6A C16A 78.4(3) . . . . ?
N1A Fe1A N6A C16A 2.7(3) . . . . ?
K2 Fe1A N6A C16A 105.1(3) . . . . ?
O1A Fe1A N6A K2 77.52(12) . . . . ?
N2A Fe1A N6A K2 -171.42(13) . . . . ?
N4A Fe1A N6A K2 -26.70(13) . . . . ?
N1A Fe1A N6A K2 -102.39(12) . . . . ?
K2 Fe1A N6A K2 0.0 . . . . ?
C16A N6A C17A O4A 7.4(7) . . . . ?
Fe1A N6A C17A O4A -174.0(3) . . . . ?
K2 N6A C17A O4A 109.7(5) . . . . ?
C16A N6A C17A N7A -166.0(4) . . . . ?
Fe1A N6A C17A N7A 12.6(6) . . . . ?
K2 N6A C17A N7A -63.8(4) . . . . ?
C16A N6A C17A K2 -102.2(3) . . . . ?
Fe1A N6A C17A K2 76.3(3) . . . . ?
K2 N6A C17A K2 0.0 . . . . ?
N6A C17A O4A K4 49.9(66) . . . 1_545 ?
N7A C17A O4A K4 -136.9(61) . . . 1_545 ?
K2 C17A O4A K4 138.0(62) . . . 1_545 ?
O4A C17A N7A C18A 29.1(8) . . . . ?
N6A C17A N7A C18A -156.9(5) . . . . ?
K2 C17A N7A C18A 139.2(6) . . . . ?
O4A C17A N7A K2 -110.0(4) . . . . ?
N6A C17A N7A K2 63.9(4) . . . . ?
K2 C17A N7A K2 0.0 . . . . ?
C17A N7A C18A C19A 56.2(8) . . . . ?
K2 N7A C18A C19A 169.0(4) . . . . ?
C17A N7A C18A C20A 175.4(6) . . . . ?
K2 N7A C18A C20A -71.8(7) . . . . ?
C17A N7A C18A C21A -64.3(8) . . . . ?
K2 N7A C18A C21A 48.5(7) . . . . ?
O1B Fe1B N1B C8B 87.4(74) . . . . ?
N2B Fe1B N1B C8B -103.8(3) . . . . ?
N4B Fe1B N1B C8B 25.8(3) . . . . ?
N6B Fe1B N1B C8B 134.4(3) . . . . ?
K1 Fe1B N1B C8B 81.8(3) . . . . ?
O1B Fe1B N1B C1B -153.1(73) . . . . ?
N2B Fe1B N1B C1B 15.7(3) . . . . ?
N4B Fe1B N1B C1B 145.3(3) . . . . ?
N6B Fe1B N1B C1B -106.1(3) . . . . ?
K1 Fe1B N1B C1B -158.7(3) . . . . ?
O1B Fe1B N1B C15B -33.4(75) . . . . ?
N2B Fe1B N1B C15B 135.5(3) . . . . ?
N4B Fe1B N1B C15B -94.9(3) . . . . ?
N6B Fe1B N1B C15B 13.7(3) . . . . ?
K1 Fe1B N1B C15B -38.9(3) . . . . ?
C8B N1B C1B C2B 75.6(5) . . . . ?
C15B N1B C1B C2B -155.5(4) . . . . ?
Fe1B N1B C1B C2B -38.5(4) . . . . ?
N1B C1B C2B N2B 49.1(5) . . . . ?
C1B C2B N2B C3B 152.9(4) . . . . ?
C1B C2B N2B Fe1B -33.9(4) . . . . ?
O1B Fe1B N2B C3B 1.6(4) . . . . ?
N4B Fe1B N2B C3B 112.9(4) . . . . ?
N6B Fe1B N2B C3B -106.4(4) . . . . ?
N1B Fe1B N2B C3B -178.2(4) . . . . ?
K1 Fe1B N2B C3B -129.7(7) . . . . ?
O1B Fe1B N2B C2B -170.0(3) . . . . ?
N4B Fe1B N2B C2B -58.7(3) . . . . ?
N6B Fe1B N2B C2B 82.0(3) . . . . ?
N1B Fe1B N2B C2B 10.2(3) . . . . ?
K1 Fe1B N2B C2B 58.7(9) . . . . ?
C2B N2B C3B O2B -2.9(7) . . . . ?
Fe1B N2B C3B O2B -174.4(4) . . . . ?
C2B N2B C3B N3B -179.5(5) . . . . ?
Fe1B N2B C3B N3B 8.9(7) . . . . ?
N2B C3B O2B K4 15.8(11) . . . . ?
N3B C3B O2B K4 -167.6(5) . . . . ?
O2B C3B N3B C4B -7.0(10) . . . . ?
N2B C3B N3B C4B 169.9(6) . . . . ?
C3B N3B C4B C7B 178.4(7) . . . . ?
C3B N3B C4B C5B -62.6(10) . . . . ?
C3B N3B C4B C6B 58.9(9) . . . . ?
C1B N1B C8B C9B -160.4(4) . . . . ?
C15B N1B C8B C9B 71.4(4) . . . . ?
Fe1B N1B C8B C9B -45.4(4) . . . . ?
N1B C8B C9B N4B 45.5(5) . . . . ?
C8B C9B N4B C10B 165.2(4) . . . . ?
C8B C9B N4B Fe1B -20.4(4) . . . . ?
C8B C9B N4B K1 -113.5(3) . . . . ?
O1B Fe1B N4B C10B -8.8(4) . . . . ?
N2B Fe1B N4B C10B -120.2(4) . . . . ?
N6B Fe1B N4B C10B 95.1(4) . . . . ?
N1B Fe1B N4B C10B 170.3(4) . . . . ?
K1 Fe1B N4B C10B 67.6(4) . . . . ?
O1B Fe1B N4B C9B 178.0(3) . . . . ?
N2B Fe1B N4B C9B 66.6(3) . . . . ?
N6B Fe1B N4B C9B -78.1(3) . . . . ?
N1B Fe1B N4B C9B -2.9(3) . . . . ?
K1 Fe1B N4B C9B -105.6(3) . . . . ?
O1B Fe1B N4B K1 -76.37(12) . . . . ?
N2B Fe1B N4B K1 172.22(13) . . . . ?
N6B Fe1B N4B K1 27.52(13) . . . . ?
N1B Fe1B N4B K1 102.71(12) . . . . ?
K1 Fe1B N4B K1 0.0 . . . . ?
C9B N4B C10B O3B -5.1(6) . . . . ?
Fe1B N4B C10B O3B -178.4(3) . . . . ?
K1 N4B C10B O3B -106.5(5) . . . . ?
C9B N4B C10B N5B 168.3(4) . . . . ?
Fe1B N4B C10B N5B -5.0(6) . . . . ?
K1 N4B C10B N5B 66.9(4) . . . . ?
C9B N4B C10B K1 101.4(3) . . . . ?
Fe1B N4B C10B K1 -71.9(3) . . . . ?
K1 N4B C10B K1 0.0 . . . . ?
N4B C10B O3B K3 -68.6(23) . . . . ?
N5B C10B O3B K3 118.4(20) . . . . ?
K1 C10B O3B K3 -158.4(20) . . . . ?
O3B C10B N5B C11B -21.7(8) . . . . ?
N4B C10B N5B C11B 164.5(5) . . . . ?
K1 C10B N5B C11B -126.3(5) . . . . ?
O3B C10B N5B K1 104.7(4) . . . . ?
N4B C10B N5B K1 -69.1(4) . . . . ?
K1 C10B N5B K1 0.0 . . . . ?
C10B N5B C11B C12B -50.4(8) . . . . ?
K1 N5B C11B C12B -152.6(5) . . . . ?
C10B N5B C11B C14B -171.1(5) . . . . ?
K1 N5B C11B C14B 86.7(6) . . . . ?
C10B N5B C11B C13B 70.6(7) . . . . ?
K1 N5B C11B C13B -31.6(7) . . . . ?
C8B N1B C15B C16B -153.0(4) . . . . ?
C1B N1B C15B C16B 78.3(4) . . . . ?
Fe1B N1B C15B C16B -37.9(4) . . . . ?
N1B C15B C16B N6B 50.9(5) . . . . ?
C15B C16B N6B C17B 160.8(4) . . . . ?
C15B C16B N6B Fe1B -38.1(4) . . . . ?
C15B C16B N6B K1 62.4(4) . . . . ?
O1B Fe1B N6B C17B -9.5(4) . . . . ?
N2B Fe1B N6B C17B 98.7(4) . . . . ?
N4B Fe1B N6B C17B -113.5(4) . . . . ?
N1B Fe1B N6B C17B 171.2(4) . . . . ?
K1 Fe1B N6B C17B -84.9(4) . . . . ?
O1B Fe1B N6B C16B -167.1(3) . . . . ?
N2B Fe1B N6B C16B -58.9(3) . . . . ?
N4B Fe1B N6B C16B 88.9(3) . . . . ?
N1B Fe1B N6B C16B 13.7(3) . . . . ?
K1 Fe1B N6B C16B 117.6(3) . . . . ?
O1B Fe1B N6B K1 75.37(12) . . . . ?
N2B Fe1B N6B K1 -176.42(12) . . . . ?
N4B Fe1B N6B K1 -28.66(14) . . . . ?
N1B Fe1B N6B K1 -103.87(12) . . . . ?
K1 Fe1B N6B K1 0.0 . . . . ?
C16B N6B C17B O4B 3.7(6) . . . . ?
Fe1B N6B C17B O4B -153.7(3) . . . . ?
K1 N6B C17B O4B 120.5(4) . . . . ?
C16B N6B C17B N7B -172.4(4) . . . . ?
Fe1B N6B C17B N7B 30.2(5) . . . . ?
K1 N6B C17B N7B -55.6(3) . . . . ?
C16B N6B C17B K1 -116.7(3) . . . . ?
Fe1B N6B C17B K1 85.8(3) . . . . ?
K1 N6B C17B K1 0.000(2) . . . . ?
N6B C17B O4B K3 -19.8(11) . . . 1_565 ?
N7B C17B O4B K3 156.1(6) . . . 1_565 ?
K1 C17B O4B K3 68.4(9) . . . 1_565 ?
O4B C17B N7B C18B 19.4(6) . . . . ?
N6B C17B N7B C18B -164.2(4) . . . . ?
K1 C17B N7B C18B 141.6(4) . . . . ?
O4B C17B N7B K1 -122.2(4) . . . . ?
N6B C17B N7B K1 54.2(3) . . . . ?
K1 C17B N7B K1 0.000(2) . . . . ?
C17B N7B C18B C19B -179.8(4) . . . . ?
K1 N7B C18B C19B -61.8(6) . . . . ?
C17B N7B C18B C21B 61.1(6) . . . . ?
K1 N7B C18B C21B 179.1(3) . . . . ?
C17B N7B C18B C20B -62.3(6) . . . . ?
K1 N7B C18B C20B 55.7(5) . . . . ?
C17B N6B K1 O1H -24.6(3) . . . . ?
C16B N6B K1 O1H 90.5(3) . . . . ?
Fe1B N6B K1 O1H -153.98(15) . . . . ?
C17B N6B K1 O1G' -122.9(2) . . . . ?
C16B N6B K1 O1G' -7.9(3) . . . . ?
Fe1B N6B K1 O1G' 107.66(14) . . . . ?
C17B N6B K1 O1G -122.9(2) . . . . ?
C16B N6B K1 O1G -7.9(3) . . . . ?
Fe1B N6B K1 O1G 107.66(14) . . . . ?
C17B N6B K1 N5B 111.8(2) . . . . ?
C16B N6B K1 N5B -133.1(3) . . . . ?
Fe1B N6B K1 N5B -17.62(12) . . . . ?
C17B N6B K1 N7B 29.9(2) . . . . ?
C16B N6B K1 N7B 145.0(3) . . . . ?
Fe1B N6B K1 N7B -99.5(2) . . . . ?
C17B N6B K1 C10B 138.7(2) . . . . ?
C16B N6B K1 C10B -106.3(3) . . . . ?
Fe1B N6B K1 C10B 9.23(13) . . . . ?
C17B N6B K1 N4B 149.5(3) . . . . ?
C16B N6B K1 N4B -95.4(3) . . . . ?
Fe1B N6B K1 N4B 20.12(10) . . . . ?
C17B N6B K1 C17B 0.000(4) . . . . ?
C16B N6B K1 C17B 115.1(4) . . . . ?
Fe1B N6B K1 C17B -129.4(3) . . . . ?
C17B N6B K1 C1G -120.0(4) . . . . ?
C16B N6B K1 C1G -5.0(4) . . . . ?
Fe1B N6B K1 C1G 110.5(3) . . . . ?
C17B N6B K1 Fe1B 129.4(3) . . . . ?
C16B N6B K1 Fe1B -115.5(3) . . . . ?
Fe1B N6B K1 Fe1B 0.0 . . . . ?
C10B N5B K1 O1H -131.7(3) . . . . ?
C11B N5B K1 O1H -6.3(4) . . . . ?
C10B N5B K1 O1G' -22.0(3) . . . . ?
C11B N5B K1 O1G' 103.4(4) . . . . ?
C10B N5B K1 O1G -22.0(3) . . . . ?
C11B N5B K1 O1G 103.4(4) . . . . ?
C10B N5B K1 N6B 86.0(3) . . . . ?
C11B N5B K1 N6B -148.6(4) . . . . ?
C10B N5B K1 N7B 131.2(3) . . . . ?
C11B N5B K1 N7B -103.4(4) . . . . ?
C10B N5B K1 C10B 0.0 . . . . ?
C11B N5B K1 C10B 125.4(5) . . . . ?
C10B N5B K1 N4B 32.0(2) . . . . ?
C11B N5B K1 N4B 157.4(4) . . . . ?
C10B N5B K1 C17B 110.0(3) . . . . ?
C11B N5B K1 C17B -124.6(4) . . . . ?
C10B N5B K1 C1G -43.4(4) . . . . ?
C11B N5B K1 C1G 82.0(5) . . . . ?
C10B N5B K1 Fe1B 74.0(2) . . . . ?
C11B N5B K1 Fe1B -160.6(4) . . . . ?
C17B N7B K1 O1H 112.4(3) . . . . ?
C18B N7B K1 O1H -19.8(4) . . . . ?
C17B N7B K1 O1G' 15.9(3) . . . . ?
C18B N7B K1 O1G' -116.3(4) . . . . ?
C17B N7B K1 O1G 15.9(3) . . . . ?
C18B N7B K1 O1G -116.3(4) . . . . ?
C17B N7B K1 N6B -28.5(2) . . . . ?
C18B N7B K1 N6B -160.7(4) . . . . ?
C17B N7B K1 N5B -127.8(2) . . . . ?
C18B N7B K1 N5B 100.0(4) . . . . ?
C17B N7B K1 C10B -107.1(3) . . . . ?
C18B N7B K1 C10B 120.7(4) . . . . ?
C17B N7B K1 N4B -83.2(2) . . . . ?
C18B N7B K1 N4B 144.6(4) . . . . ?
C17B N7B K1 C17B 0.000(4) . . . . ?
C18B N7B K1 C17B -132.2(5) . . . . ?
C17B N7B K1 C1G 41.8(7) . . . . ?
C18B N7B K1 C1G -90.4(7) . . . . ?
C17B N7B K1 Fe1B -71.0(2) . . . . ?
C18B N7B K1 Fe1B 156.9(4) . . . . ?
O3B C10B K1 O1H -50.4(4) . . . . ?
N4B C10B K1 O1H -174.1(2) . . . . ?
N5B C10B K1 O1H 66.0(3) . . . . ?
O3B C10B K1 O1G' 45.2(3) . . . . ?
N4B C10B K1 O1G' -78.6(3) . . . . ?
N5B C10B K1 O1G' 161.5(3) . . . . ?
O3B C10B K1 O1G 45.2(3) . . . . ?
N4B C10B K1 O1G -78.6(3) . . . . ?
N5B C10B K1 O1G 161.5(3) . . . . ?
O3B C10B K1 N6B 147.9(3) . . . . ?
N4B C10B K1 N6B 24.1(3) . . . . ?
N5B C10B K1 N6B -95.8(3) . . . . ?
O3B C10B K1 N5B -116.3(4) . . . . ?
N4B C10B K1 N5B 119.9(4) . . . . ?
N5B C10B K1 N5B 0.0 . . . . ?
O3B C10B K1 N7B -167.5(3) . . . . ?
N4B C10B K1 N7B 68.7(3) . . . . ?
N5B C10B K1 N7B -51.2(3) . . . . ?
O3B C10B K1 N4B 123.8(5) . . . . ?
N4B C10B K1 N4B 0.000(1) . . . . ?
N5B C10B K1 N4B -119.9(4) . . . . ?
O3B C10B K1 C17B 165.4(3) . . . . ?
N4B C10B K1 C17B 41.6(3) . . . . ?
N5B C10B K1 C17B -78.3(3) . . . . ?
O3B C10B K1 C1G 26.3(4) . . . . ?
N4B C10B K1 C1G -97.5(4) . . . . ?
N5B C10B K1 C1G 142.6(4) . . . . ?
O3B C10B K1 Fe1B 154.4(4) . . . . ?
N4B C10B K1 Fe1B 30.7(2) . . . . ?
N5B C10B K1 Fe1B -89.2(3) . . . . ?
C10B N4B K1 O1H 12.4(5) . . . . ?
C9B N4B K1 O1H -98.6(4) . . . . ?
Fe1B N4B K1 O1H 146.2(4) . . . . ?
C10B N4B K1 O1G' 103.6(3) . . . . ?
C9B N4B K1 O1G' -7.4(3) . . . . ?
Fe1B N4B K1 O1G' -122.60(15) . . . . ?
C10B N4B K1 O1G 103.6(3) . . . . ?
C9B N4B K1 O1G -7.4(3) . . . . ?
Fe1B N4B K1 O1G -122.60(15) . . . . ?
C10B N4B K1 N6B -154.2(3) . . . . ?
C9B N4B K1 N6B 94.8(3) . . . . ?
Fe1B N4B K1 N6B -20.34(10) . . . . ?
C10B N4B K1 N5B -33.6(3) . . . . ?
C9B N4B K1 N5B -144.6(3) . . . . ?
Fe1B N4B K1 N5B 100.2(2) . . . . ?
C10B N4B K1 N7B -115.5(3) . . . . ?
C9B N4B K1 N7B 133.5(2) . . . . ?
Fe1B N4B K1 N7B 18.30(12) . . . . ?
C10B N4B K1 C10B 0.000(1) . . . . ?
C9B N4B K1 C10B -111.0(4) . . . . ?
Fe1B N4B K1 C10B 133.8(3) . . . . ?
C10B N4B K1 C17B -141.7(3) . . . . ?
C9B N4B K1 C17B 107.3(3) . . . . ?
Fe1B N4B K1 C17B -7.88(13) . . . . ?
C10B N4B K1 C1G 86.9(4) . . . . ?
C9B N4B K1 C1G -24.1(4) . . . . ?
Fe1B N4B K1 C1G -139.3(3) . . . . ?
C10B N4B K1 Fe1B -133.8(3) . . . . ?
C9B N4B K1 Fe1B 115.2(3) . . . . ?
Fe1B N4B K1 Fe1B 0.000(1) . . . . ?
O4B C17B K1 O1H 41.1(4) . . . . ?
N6B C17B K1 O1H 160.6(2) . . . . ?
N7B C17B K1 O1H -72.9(3) . . . . ?
O4B C17B K1 O1G' -54.9(4) . . . . ?
N6B C17B K1 O1G' 64.5(3) . . . . ?
N7B C17B K1 O1G' -168.9(2) . . . . ?
O4B C17B K1 O1G -54.9(4) . . . . ?
N6B C17B K1 O1G 64.5(3) . . . . ?
N7B C17B K1 O1G -168.9(2) . . . . ?
O4B C17B K1 N6B -119.5(5) . . . . ?
N6B C17B K1 N6B 0.000(4) . . . . ?
N7B C17B K1 N6B 126.5(4) . . . . ?
O4B C17B K1 N5B 168.4(3) . . . . ?
N6B C17B K1 N5B -72.2(2) . . . . ?
N7B C17B K1 N5B 54.4(3) . . . . ?
O4B C17B K1 N7B 114.0(5) . . . . ?
N6B C17B K1 N7B -126.5(4) . . . . ?
N7B C17B K1 N7B 0.000(4) . . . . ?
O4B C17B K1 C10B -164.5(3) . . . . ?
N6B C17B K1 C10B -45.0(3) . . . . ?
N7B C17B K1 C10B 81.5(3) . . . . ?
O4B C17B K1 N4B -147.8(4) . . . . ?
N6B C17B K1 N4B -28.3(2) . . . . ?
N7B C17B K1 N4B 98.2(2) . . . . ?
O4B C17B K1 C1G -42.5(5) . . . . ?
N6B C17B K1 C1G 77.0(4) . . . . ?
N7B C17B K1 C1G -156.5(4) . . . . ?
O4B C17B K1 Fe1B -153.4(4) . . . . ?
N6B C17B K1 Fe1B -33.9(2) . . . . ?
N7B C17B K1 Fe1B 92.6(2) . . . . ?
O1B Fe1B K1 O1H -44.0(3) . . . . ?
N2B Fe1B K1 O1H 88.1(8) . . . . ?
N4B Fe1B K1 O1H -150.1(3) . . . . ?
N6B Fe1B K1 O1H 62.9(3) . . . . ?
N1B Fe1B K1 O1H 135.9(3) . . . . ?
O1B Fe1B K1 O1G' 169.97(15) . . . . ?
N2B Fe1B K1 O1G' -58.0(8) . . . . ?
N4B Fe1B K1 O1G' 63.8(2) . . . . ?
N6B Fe1B K1 O1G' -83.1(2) . . . . ?
N1B Fe1B K1 O1G' -10.13(15) . . . . ?
O1B Fe1B K1 O1G 169.97(15) . . . . ?
N2B Fe1B K1 O1G -58.0(8) . . . . ?
N4B Fe1B K1 O1G 63.8(2) . . . . ?
N6B Fe1B K1 O1G -83.1(2) . . . . ?
N1B Fe1B K1 O1G -10.13(15) . . . . ?
O1B Fe1B K1 N6B -106.89(14) . . . . ?
N2B Fe1B K1 N6B 25.1(8) . . . . ?
N4B Fe1B K1 N6B 146.9(2) . . . . ?
N6B Fe1B K1 N6B 0.0 . . . . ?
N1B Fe1B K1 N6B 73.00(14) . . . . ?
O1B Fe1B K1 N5B 52.78(13) . . . . ?
N2B Fe1B K1 N5B -175.2(8) . . . . ?
N4B Fe1B K1 N5B -53.38(15) . . . . ?
N6B Fe1B K1 N5B 159.67(14) . . . . ?
N1B Fe1B K1 N5B -127.32(13) . . . . ?
O1B Fe1B K1 N7B -52.81(12) . . . . ?
N2B Fe1B K1 N7B 79.2(8) . . . . ?
N4B Fe1B K1 N7B -158.97(14) . . . . ?
N6B Fe1B K1 N7B 54.08(13) . . . . ?
N1B Fe1B K1 N7B 127.09(12) . . . . ?
O1B Fe1B K1 C10B 84.17(14) . . . . ?
N2B Fe1B K1 C10B -143.8(8) . . . . ?
N4B Fe1B K1 C10B -22.0(2) . . . . ?
N6B Fe1B K1 C10B -168.9(2) . . . . ?
N1B Fe1B K1 C10B -95.93(14) . . . . ?
O1B Fe1B K1 N4B 106.16(15) . . . . ?
N2B Fe1B K1 N4B -121.8(8) . . . . ?
N4B Fe1B K1 N4B 0.000(1) . . . . ?
N6B Fe1B K1 N4B -146.9(2) . . . . ?
N1B Fe1B K1 N4B -73.94(15) . . . . ?
O1B Fe1B K1 C17B -83.41(13) . . . . ?
N2B Fe1B K1 C17B 48.6(8) . . . . ?
N4B Fe1B K1 C17B 170.4(2) . . . . ?
N6B Fe1B K1 C17B 23.49(14) . . . . ?
N1B Fe1B K1 C17B 96.49(13) . . . . ?
O1B Fe1B K1 C1G 158.7(3) . . . . ?
N2B Fe1B K1 C1G -69.3(8) . . . . ?
N4B Fe1B K1 C1G 52.5(3) . . . . ?
N6B Fe1B K1 C1G -94.4(3) . . . . ?
N1B Fe1B K1 C1G -21.4(3) . . . . ?
C10A N4A K2 O1J' 15.1(4) . . . . ?
C9A N4A K2 O1J' -99.4(4) . . . . ?
Fe1A N4A K2 O1J' 145.7(3) . . . . ?
C10A N4A K2 O1K' 102.6(3) . . . . ?
C9A N4A K2 O1K' -11.8(3) . . . . ?
Fe1A N4A K2 O1K' -126.7(2) . . . . ?
C10A N4A K2 N5A -31.0(2) . . . . ?
C9A N4A K2 N5A -145.4(3) . . . . ?
Fe1A N4A K2 N5A 99.68(15) . . . . ?
C10A N4A K2 N6A -150.2(2) . . . . ?
C9A N4A K2 N6A 95.3(3) . . . . ?
Fe1A N4A K2 N6A -19.57(10) . . . . ?
C10A N4A K2 N7A -112.2(2) . . . . ?
C9A N4A K2 N7A 133.3(3) . . . . ?
Fe1A N4A K2 N7A 18.44(12) . . . . ?
C10A N4A K2 C17A -138.8(2) . . . . ?
C9A N4A K2 C17A 106.8(3) . . . . ?
Fe1A N4A K2 C17A -8.10(13) . . . . ?
C10A N4A K2 C10A 0.0 . . . . ?
C9A N4A K2 C10A -114.5(4) . . . . ?
Fe1A N4A K2 C10A 130.7(3) . . . . ?
C10A N4A K2 Fe1A -130.7(3) . . . . ?
C9A N4A K2 Fe1A 114.9(3) . . . . ?
Fe1A N4A K2 Fe1A 0.0 . . . . ?
C10A N5A K2 O1J' -125.5(3) . . . . ?
C11A N5A K2 O1J' 4.0(4) . . . . ?
C10A N5A K2 O1K' -28.2(3) . . . . ?
C11A N5A K2 O1K' 101.3(4) . . . . ?
C10A N5A K2 N4A 29.3(2) . . . . ?
C11A N5A K2 N4A 158.8(4) . . . . ?
C10A N5A K2 N6A 84.7(2) . . . . ?
C11A N5A K2 N6A -145.8(4) . . . . ?
C10A N5A K2 N7A 129.3(2) . . . . ?
C11A N5A K2 N7A -101.2(4) . . . . ?
C10A N5A K2 C17A 109.0(2) . . . . ?
C11A N5A K2 C17A -121.5(4) . . . . ?
C10A N5A K2 C10A 0.000(3) . . . . ?
C11A N5A K2 C10A 129.5(5) . . . . ?
C10A N5A K2 Fe1A 71.3(2) . . . . ?
C11A N5A K2 Fe1A -159.2(4) . . . . ?
C17A N6A K2 O1J' -13.6(4) . . . . ?
C16A N6A K2 O1J' 98.3(3) . . . . ?
Fe1A N6A K2 O1J' -146.6(2) . . . . ?
C17A N6A K2 O1K' -122.4(3) . . . . ?
C16A N6A K2 O1K' -10.6(3) . . . . ?
Fe1A N6A K2 O1K' 104.55(15) . . . . ?
C17A N6A K2 N4A 152.6(3) . . . . ?
C16A N6A K2 N4A -95.5(3) . . . . ?
Fe1A N6A K2 N4A 19.58(10) . . . . ?
C17A N6A K2 N5A 113.1(3) . . . . ?
C16A N6A K2 N5A -135.1(3) . . . . ?
Fe1A N6A K2 N5A -19.95(12) . . . . ?
C17A N6A K2 N7A 32.2(3) . . . . ?
C16A N6A K2 N7A 144.0(3) . . . . ?
Fe1A N6A K2 N7A -100.9(2) . . . . ?
C17A N6A K2 C17A 0.000(1) . . . . ?
C16A N6A K2 C17A 111.8(4) . . . . ?
Fe1A N6A K2 C17A -133.1(3) . . . . ?
C17A N6A K2 C10A 140.2(3) . . . . ?
C16A N6A K2 C10A -108.0(3) . . . . ?
Fe1A N6A K2 C10A 7.11(12) . . . . ?
C17A N6A K2 Fe1A 133.1(3) . . . . ?
C16A N6A K2 Fe1A -115.1(3) . . . . ?
Fe1A N6A K2 Fe1A 0.0 . . . . ?
C17A N7A K2 O1J' 122.5(3) . . . . ?
C18A N7A K2 O1J' -7.0(5) . . . . ?
C17A N7A K2 O1K' 14.3(4) . . . . ?
C18A N7A K2 O1K' -115.2(5) . . . . ?
C17A N7A K2 N4A -85.3(3) . . . . ?
C18A N7A K2 N4A 145.1(4) . . . . ?
C17A N7A K2 N5A -131.3(3) . . . . ?
C18A N7A K2 N5A 99.2(4) . . . . ?
C17A N7A K2 N6A -30.9(3) . . . . ?
C18A N7A K2 N6A -160.5(5) . . . . ?
C17A N7A K2 C17A 0.0 . . . . ?
C18A N7A K2 C17A -129.5(6) . . . . ?
C17A N7A K2 C10A -109.9(3) . . . . ?
C18A N7A K2 C10A 120.6(4) . . . . ?
C17A N7A K2 Fe1A -72.9(3) . . . . ?
C18A N7A K2 Fe1A 157.6(5) . . . . ?
O4A C17A K2 O1J' 48.2(4) . . . . ?
N6A C17A K2 O1J' 170.8(3) . . . . ?
N7A C17A K2 O1J' -67.0(3) . . . . ?
O4A C17A K2 O1K' -55.5(4) . . . . ?
N6A C17A K2 O1K' 67.2(3) . . . . ?
N7A C17A K2 O1K' -170.6(3) . . . . ?
O4A C17A K2 N4A -148.2(3) . . . . ?
N6A C17A K2 N4A -25.6(3) . . . . ?
N7A C17A K2 N4A 96.6(3) . . . . ?
O4A C17A K2 N5A 166.1(3) . . . . ?
N6A C17A K2 N5A -71.2(3) . . . . ?
N7A C17A K2 N5A 51.0(3) . . . . ?
O4A C17A K2 N6A -122.6(4) . . . . ?
N6A C17A K2 N6A 0.000(2) . . . . ?
N7A C17A K2 N6A 122.2(4) . . . . ?
O4A C17A K2 N7A 115.1(5) . . . . ?
N6A C17A K2 N7A -122.2(4) . . . . ?
N7A C17A K2 N7A 0.0 . . . . ?
O4A C17A K2 C10A -166.2(3) . . . . ?
N6A C17A K2 C10A -43.5(3) . . . . ?
N7A C17A K2 C10A 78.7(3) . . . . ?
O4A C17A K2 Fe1A -154.0(3) . . . . ?
N6A C17A K2 Fe1A -31.3(2) . . . . ?
N7A C17A K2 Fe1A 90.9(3) . . . . ?
O3A C10A K2 O1J' -48.7(4) . . . . ?
N4A C10A K2 O1J' -170.2(3) . . . . ?
N5A C10A K2 O1J' 64.8(3) . . . . ?
O3A C10A K2 O1K' 42.4(4) . . . . ?
N4A C10A K2 O1K' -79.1(3) . . . . ?
N5A C10A K2 O1K' 155.9(3) . . . . ?
O3A C10A K2 N4A 121.5(5) . . . . ?
N4A C10A K2 N4A 0.0 . . . . ?
N5A C10A K2 N4A -125.0(4) . . . . ?
O3A C10A K2 N5A -113.5(5) . . . . ?
N4A C10A K2 N5A 125.0(4) . . . . ?
N5A C10A K2 N5A 0.000(2) . . . . ?
O3A C10A K2 N6A 149.3(4) . . . . ?
N4A C10A K2 N6A 27.8(2) . . . . ?
N5A C10A K2 N6A -97.2(2) . . . . ?
O3A C10A K2 N7A -166.4(4) . . . . ?
N4A C10A K2 N7A 72.1(2) . . . . ?
N5A C10A K2 N7A -52.9(3) . . . . ?
O3A C10A K2 C17A 166.7(3) . . . . ?
N4A C10A K2 C17A 45.2(3) . . . . ?
N5A C10A K2 C17A -79.9(3) . . . . ?
O3A C10A K2 Fe1A 154.4(4) . . . . ?
N4A C10A K2 Fe1A 32.9(2) . . . . ?
N5A C10A K2 Fe1A -92.1(2) . . . . ?
O1A Fe1A K2 O1J' -3.6(4) . . . . ?
N2A Fe1A K2 O1J' -147.6(9) . . . . ?
N4A Fe1A K2 O1J' -109.8(4) . . . . ?
N6A Fe1A K2 O1J' 102.1(4) . . . . ?
N1A Fe1A K2 O1J' 176.3(4) . . . . ?
O1A Fe1A K2 O1K' 165.8(2) . . . . ?
N2A Fe1A K2 O1K' 21.9(9) . . . . ?
N4A Fe1A K2 O1K' 59.7(2) . . . . ?
N6A Fe1A K2 O1K' -88.5(2) . . . . ?
N1A Fe1A K2 O1K' -14.3(2) . . . . ?
O1A Fe1A K2 N4A 106.17(15) . . . . ?
N2A Fe1A K2 N4A -37.8(9) . . . . ?
N4A Fe1A K2 N4A 0.000(1) . . . . ?
N6A Fe1A K2 N4A -148.1(2) . . . . ?
N1A Fe1A K2 N4A -73.92(14) . . . . ?
O1A Fe1A K2 N5A 51.51(13) . . . . ?
N2A Fe1A K2 N5A -92.4(9) . . . . ?
N4A Fe1A K2 N5A -54.65(13) . . . . ?
N6A Fe1A K2 N5A 157.23(14) . . . . ?
N1A Fe1A K2 N5A -128.57(12) . . . . ?
O1A Fe1A K2 N6A -105.71(15) . . . . ?
N2A Fe1A K2 N6A 110.4(9) . . . . ?
N4A Fe1A K2 N6A 148.1(2) . . . . ?
N6A Fe1A K2 N6A 0.0 . . . . ?
N1A Fe1A K2 N6A 74.20(14) . . . . ?
O1A Fe1A K2 N7A -52.73(14) . . . . ?
N2A Fe1A K2 N7A 163.3(9) . . . . ?
N4A Fe1A K2 N7A -158.90(14) . . . . ?
N6A Fe1A K2 N7A 52.98(14) . . . . ?
N1A Fe1A K2 N7A 127.18(13) . . . . ?
O1A Fe1A K2 C17A -83.52(14) . . . . ?
N2A Fe1A K2 C17A 132.5(9) . . . . ?
N4A Fe1A K2 C17A 170.31(15) . . . . ?
N6A Fe1A K2 C17A 22.19(15) . . . . ?
N1A Fe1A K2 C17A 96.39(14) . . . . ?
O1A Fe1A K2 C10A 82.84(14) . . . . ?
N2A Fe1A K2 C10A -61.1(9) . . . . ?
N4A Fe1A K2 C10A -23.33(14) . . . . ?
N6A Fe1A K2 C10A -171.45(15) . . . . ?
N1A Fe1A K2 C10A -97.25(14) . . . . ?
C10B O3B K3 O2A 163.4(21) . . . 4_656 ?
C10B O3B K3 O4B -60.0(22) . . . 1_545 ?
C10B O3B K3 O1F 61.9(22) . . . . ?
C3B O2B K4 O4A -95.9(7) . . . 1_565 ?
C3B O2B K4 O3A 41.4(8) . . . . ?
C3B O2B K4 O1I 156.1(7) . . . . ?
C3B O2B K4 O1I' 156.1(7) . . . . ?
C10A O3A K4 O4A -138.5(10) . . . 1_565 ?
C10A O3A K4 O2B 84.4(10) . . . . ?
C10A O3A K4 O1I -20.0(10) . . . . ?
C10A O3A K4 O1I' -20.0(10) . . . . ?
O1D C1D N1D C3D -5.9(14) . . . . ?
C2D C1D N1D C3D 176.3(8) . . . . ?
O1D C1D N1D C4D 177.6(8) . . . . ?
C2D C1D N1D C4D -0.2(13) . . . . ?
O1E C1E N1E C3E 6.4(13) . . . . ?
C2E C1E N1E C3E -179.4(7) . . . . ?
O1E C1E N1E C4E -177.8(7) . . . . ?
C2E C1E N1E C4E -3.6(11) . . . . ?
O3B K3 O1F C1F 120.7(7) . . . . ?
O2A K3 O1F C1F 1.9(7) 4_656 . . . ?
O4B K3 O1F C1F -116.2(7) 1_545 . . . ?
K3 O1F C1F N1F -88.9(9) . . . . ?
K3 O1F C1F C2F 93.2(8) . . . . ?
O1F C1F N1F C3F 8.1(10) . . . . ?
C2F C1F N1F C3F -173.9(6) . . . . ?
O1F C1F N1F C4F -177.6(7) . . . . ?
C2F C1F N1F C4F 0.4(10) . . . . ?
O1H K1 O1G C1G 41.7(9) . . . . ?
O1G' K1 O1G C1G 0.0(1000) . . . . ?
N6B K1 O1G C1G 172.3(9) . . . . ?
N5B K1 O1G C1G -83.5(9) . . . . ?
N7B K1 O1G C1G 141.4(8) . . . . ?
C10B K1 O1G C1G -93.3(9) . . . . ?
N4B K1 O1G C1G -118.5(9) . . . . ?
C17B K1 O1G C1G 149.1(8) . . . . ?
C1G K1 O1G C1G 0.000(15) . . . . ?
Fe1B K1 O1G C1G -150.5(8) . . . . ?
K1 O1G C1G N1G -144.5(13) . . . . ?
K1 O1G C1G C2G 28.8(27) . . . . ?
K1 O1G C1G K1 0.000(7) . . . . ?
O1H K1 C1G O1G -136.4(9) . . . . ?
O1G' K1 C1G O1G 0.00(2) . . . . ?
O1G K1 C1G O1G 0.00(2) . . . . ?
N6B K1 C1G O1G -8.8(10) . . . . ?
N5B K1 C1G O1G 107.6(8) . . . . ?
N7B K1 C1G O1G -60.4(12) . . . . ?
C10B K1 C1G O1G 89.3(8) . . . . ?
N4B K1 C1G O1G 63.4(8) . . . . ?
C17B K1 C1G O1G -37.6(10) . . . . ?
Fe1B K1 C1G O1G 34.9(9) . . . . ?
O1H K1 C1G N1G -68.8(23) . . . . ?
O1G' K1 C1G N1G 67.6(21) . . . . ?
O1G K1 C1G N1G 67.6(21) . . . . ?
N6B K1 C1G N1G 58.8(24) . . . . ?
N5B K1 C1G N1G 175.2(22) . . . . ?
N7B K1 C1G N1G 7.2(27) . . . . ?
C10B K1 C1G N1G 156.9(23) . . . . ?
N4B K1 C1G N1G 131.0(23) . . . . ?
C17B K1 C1G N1G 30.0(24) . . . . ?
Fe1B K1 C1G N1G 102.5(23) . . . . ?
O1H K1 C1G C2G 64.9(18) . . . . ?
O1G' K1 C1G C2G -158.7(21) . . . . ?
O1G K1 C1G C2G -158.7(21) . . . . ?
N6B K1 C1G C2G -167.5(18) . . . . ?
N5B K1 C1G C2G -51.1(18) . . . . ?
N7B K1 C1G C2G 140.9(18) . . . . ?
C10B K1 C1G C2G -69.4(18) . . . . ?
N4B K1 C1G C2G -95.3(18) . . . . ?
C17B K1 C1G C2G 163.6(18) . . . . ?
Fe1B K1 C1G C2G -123.8(18) . . . . ?
O1G C1G N1G C4G 177.8(22) . . . . ?
C2G C1G N1G C4G 3.2(30) . . . . ?
K1 C1G N1G C4G 132.8(25) . . . . ?
O1G C1G N1G C3G -5.5(25) . . . . ?
C2G C1G N1G C3G 179.9(14) . . . . ?
K1 C1G N1G C3G -50.6(29) . . . . ?
O1H K1 O1G' C1G' 5.3(10) . . . . ?
O1G K1 O1G' C1G' 0.0(1000) . . . . ?
N6B K1 O1G' C1G' 135.8(10) . . . . ?
N5B K1 O1G' C1G' -119.9(10) . . . . ?
N7B K1 O1G' C1G' 105.0(10) . . . . ?
C10B K1 O1G' C1G' -129.7(10) . . . . ?
N4B K1 O1G' C1G' -154.9(10) . . . . ?
C17B K1 O1G' C1G' 112.7(10) . . . . ?
C1G K1 O1G' C1G' -36.4(11) . . . . ?
Fe1B K1 O1G' C1G' 173.1(10) . . . . ?
K1 O1G' C1G' N1G' 55.6(16) . . . . ?
K1 O1G' C1G' C2G' -116.1(23) . . . . ?
O1G' C1G' N1G' C4G' -173.7(17) . . . . ?
C2G' C1G' N1G' C4G' -0.5(25) . . . . ?
O1G' C1G' N1G' C3G' 4.7(20) . . . . ?
C2G' C1G' N1G' C3G' 177.9(13) . . . . ?
O1G' K1 O1H C1H 22.0(8) . . . . ?
O1G K1 O1H C1H 22.0(8) . . . . ?
N6B K1 O1H C1H -82.7(8) . . . . ?
N5B K1 O1H C1H 149.7(7) . . . . ?
N7B K1 O1H C1H -118.7(7) . . . . ?
C10B K1 O1H C1H 121.3(7) . . . . ?
N4B K1 O1H C1H 113.8(8) . . . . ?
C17B K1 O1H C1H -93.3(8) . . . . ?
C1G K1 O1H C1H 34.7(8) . . . . ?
Fe1B K1 O1H C1H -126.5(7) . . . . ?
K1 O1H C1H N1H 49.9(12) . . . . ?
K1 O1H C1H C2H -134.9(7) . . . . ?
O1H C1H N1H C4H -176.6(6) . . . . ?
C2H C1H N1H C4H 7.7(11) . . . . ?
O1H C1H N1H C3H -4.0(11) . . . . ?
C2H C1H N1H C3H -179.6(6) . . . . ?
O4A K4 O1I C1I -140.1(14) 1_565 . . . ?
O2B K4 O1I C1I -26.6(14) . . . . ?
O3A K4 O1I C1I 97.4(14) . . . . ?
O1I' K4 O1I C1I 0.0(1000) . . . . ?
K4 O1I C1I N1I 111.1(16) . . . . ?
K4 O1I C1I C2I -67.8(28) . . . . ?
O1I C1I N1I C4I 178.2(18) . . . . ?
C2I C1I N1I C4I -2.7(26) . . . . ?
O1I C1I N1I C3I -1.5(22) . . . . ?
C2I C1I N1I C3I 177.6(14) . . . . ?
O4A K4 O1I' C1I' -66.3(9) 1_565 . . . ?
O2B K4 O1I' C1I' 47.2(9) . . . . ?
O3A K4 O1I' C1I' 171.2(9) . . . . ?
O1I K4 O1I' C1I' 0.0(1000) . . . . ?
K4 O1I' C1I' N1I' -140.7(9) . . . . ?
K4 O1I' C1I' C2I' 32.9(20) . . . . ?
O1I' C1I' N1I' C4I' 178.4(18) . . . . ?
C2I' C1I' N1I' C4I' 3.8(24) . . . . ?
O1I' C1I' N1I' C3I' -0.2(20) . . . . ?
C2I' C1I' N1I' C3I' -174.7(12) . . . . ?
O1K' K2 O1J' C1J' 33.8(9) . . . . ?
N4A K2 O1J' C1J' 122.4(8) . . . . ?
N5A K2 O1J' C1J' 155.4(9) . . . . ?
N6A K2 O1J' C1J' -80.9(10) . . . . ?
N7A K2 O1J' C1J' -112.7(9) . . . . ?
C17A K2 O1J' C1J' -87.4(9) . . . . ?
C10A K2 O1J' C1J' 129.9(9) . . . . ?
Fe1A K2 O1J' C1J' -155.9(7) . . . . ?
K2 O1J' C1J' N1J' 44.6(15) . . . . ?
K2 O1J' C1J' C2J' -141.2(8) . . . . ?
O1J' C1J' N1J' C4J' -178.2(7) . . . . ?
C2J' C1J' N1J' C4J' 7.0(13) . . . . ?
O1J' C1J' N1J' C3J' -5.3(12) . . . . ?
C2J' C1J' N1J' C3J' 179.8(7) . . . . ?
O1J' K2 O1K' C1K' 10.2(9) . . . . ?
N4A K2 O1K' C1K' -135.3(9) . . . . ?
N5A K2 O1K' C1K' -97.5(9) . . . . ?
N6A K2 O1K' C1K' 155.4(9) . . . . ?
N7A K2 O1K' C1K' 123.6(9) . . . . ?
C17A K2 O1K' C1K' 130.8(9) . . . . ?
C10A K2 O1K' C1K' -110.1(9) . . . . ?
Fe1A K2 O1K' C1K' -166.3(9) . . . . ?
K2 O1K' C1K' N1K' 47.7(18) . . . . ?
K2 O1K' C1K' C2K' -121.1(9) . . . . ?
O1K' C1K' N1K' C4K' -178.9(11) . . . . ?
C2K' C1K' N1K' C4K' -8.3(18) . . . . ?
O1K' C1K' N1K' C3K' 12.0(17) . . . . ?
C2K' C1K' N1K' C3K' -177.3(7) . . . . ?
